data_1552811
loop_
_publ_author_name
'Sturtz, Benjamin W.'
'Moore, Curtis E.'
'Jenkins, Tyler S.'
'Miller, Jennifer L.'
'Momberger, Carlisle D.'
'Rheingold, Arnold L.'
'Kenney, Malcolm E.'

_publ_section_title
;
 Structural Data Showing the Existence of LDI Bonds between the Rings of
 Dimeric Cofacial Siloxysilicon Phthalocyanines.
;
_journal_issue 2
_journal_name_full 'The journal of physical chemistry. A'
_journal_page_first 471
_journal_page_last 481
_journal_paper_doi 10.1021/acs.jpca.8b09247
_journal_volume 123
_journal_year 2019
_chemical_formula_moiety 'C88 H86 N16 O3 Si4'
_chemical_formula_sum 'C88 H86 N16 O3 Si4'
_chemical_formula_weight 1528.08
_space_group_crystal_system triclinic
_space_group_IT_number 2
_space_group_name_Hall '-P 1'
_space_group_name_H-M_alt 'P -1'
_atom_sites_solution_hydrogens geom
_atom_sites_solution_primary dual
_audit_creation_date 2017-06-26
_audit_creation_method
;
Olex2 1.2-beta
(compiled 2017.03.28 svn.r3405 for OlexSys, GUI svn.r5337)
;
_cell_angle_alpha 77.793(3)
_cell_angle_beta 81.704(3)
_cell_angle_gamma 76.746(3)
_cell_formula_units_Z 4
_cell_length_a 13.7795(13)
_cell_length_b 22.430(2)
_cell_length_c 26.079(2)
_cell_measurement_reflns_used 9565
_cell_measurement_temperature 100
_cell_measurement_theta_max 25.139
_cell_measurement_theta_min 2.325
_cell_volume 7629.3(12)
_computing_cell_refinement 'SAINT v8.37A (Bruker, 2015)'
_computing_data_collection 'APEX2 v2014.11-0 (Bruker, 2014)'
_computing_data_reduction 'SAINT v8.37A (Bruker, 2015)'
_computing_molecular_graphics 'Olex2 (Dolomanov et al., 2009)'
_computing_publication_material 'Olex2 (Dolomanov et al., 2009)'
_computing_structure_refinement 'XL (Sheldrick, 2008)'
_computing_structure_solution 'SHELXT (Sheldrick, 2015)'
_diffrn_ambient_temperature 100.0
_diffrn_detector 'Bruker APEX-II CCD'
_diffrn_detector_area_resol_mean 7.9
_diffrn_detector_type 'CCD Area Detector'
_diffrn_measured_fraction_theta_full 1.000
_diffrn_measured_fraction_theta_max 1.000
_diffrn_measurement_device 'Kappa Four-Circle Diffractometer'
_diffrn_measurement_device_type 'Bruker APEX-II CCD'
_diffrn_measurement_method '\f and \w scans'
_diffrn_radiation_monochromator graphite
_diffrn_radiation_probe x-ray
_diffrn_radiation_type MoK\a
_diffrn_radiation_wavelength 0.71073
_diffrn_radiation_xray_symbol K-L~3~
_diffrn_reflns_av_R_equivalents 0.0674
_diffrn_reflns_av_unetI/netI 0.0543
_diffrn_reflns_Laue_measured_fraction_full 1.000
_diffrn_reflns_Laue_measured_fraction_max 1.000
_diffrn_reflns_limit_h_max 16
_diffrn_reflns_limit_h_min -14
_diffrn_reflns_limit_k_max 26
_diffrn_reflns_limit_k_min -26
_diffrn_reflns_limit_l_max 31
_diffrn_reflns_limit_l_min -29
_diffrn_reflns_number 170662
_diffrn_reflns_point_group_measured_fraction_full 1.000
_diffrn_reflns_point_group_measured_fraction_max 1.000
_diffrn_reflns_theta_full 25.000
_diffrn_reflns_theta_max 25.000
_diffrn_reflns_theta_min 1.124
_diffrn_source 'sealed tube'
_diffrn_source_type fine-focus
_diffrn_standards_number 0
_exptl_absorpt_coefficient_mu 0.142
_exptl_absorpt_correction_T_max 0.2590
_exptl_absorpt_correction_T_min 0.2275
_exptl_absorpt_correction_type multi-scan
_exptl_absorpt_process_details
'SADABS-2016/2 (Bruker,2016/2) was used for absorption correction. wR2(int) was 0.0930 before and 0.0573 after correction. The Ratio of minimum to maximum transmission is 0.8784. The \l/2 correction factor is Not present.'
_exptl_crystal_colour blue
_exptl_crystal_colour_primary blue
_exptl_crystal_density_diffrn 1.330
_exptl_crystal_description plate
_exptl_crystal_F_000 3224
_exptl_crystal_size_max 0.26
_exptl_crystal_size_mid 0.22
_exptl_crystal_size_min 0.08
_refine_diff_density_max 1.054
_refine_diff_density_min -0.892
_refine_diff_density_rms 0.069
_refine_ls_extinction_method none
_refine_ls_goodness_of_fit_ref 1.054
_refine_ls_hydrogen_treatment constr
_refine_ls_matrix_type full
_refine_ls_number_parameters 2132
_refine_ls_number_reflns 26869
_refine_ls_number_restraints 204
_refine_ls_restrained_S_all 1.052
_refine_ls_R_factor_all 0.1081
_refine_ls_R_factor_gt 0.0671
_refine_ls_shift/su_max 0.001
_refine_ls_shift/su_mean 0.000
_refine_ls_structure_factor_coef Fsqd
_refine_ls_weighting_details 'w=1/[\s^2^(Fo^2^)+(0.0612P)^2^+15.5475P] where P=(Fo^2^+2Fc^2^)/3'
_refine_ls_weighting_scheme calc
_refine_ls_wR_factor_gt 0.1496
_refine_ls_wR_factor_ref 0.1737
_reflns_Friedel_coverage 0.000
_reflns_number_gt 18519
_reflns_number_total 26869
_reflns_threshold_expression 'I > 2\s(I)'
_cod_data_source_file jp8b09247_si_002.cif
_cod_data_source_block kenney56_0m_a
_cod_depositor_comments
;
The following automatic conversions were performed:

data item '_diffrn_radiation_probe' value 'X-ray' was changed to
'x-ray' in accordance with the
/home/data/users/saulius/crontab/automatic-downloads/current/ACS/lib/dictionaries/cif_core.dic
dictionary named 'cif_core.dic' version 2.4.2 last updated on
2011-04-26.

Automatic conversion script
Id: cif_fix_values 6909 2019-04-08 15:41:33Z antanas 
;
_cod_original_cell_volume 7629.0(13)
_cod_database_code 1552811
_shelx_shelxl_version_number 2014/7
_shelx_space_group_comment
;
The symmetry employed for this shelxl refinement is uniquely defined
by the following loop, which should always be used as a source of
symmetry information in preference to the above space-group names.
They are only intended as comments.
;
_shelx_estimated_absorpt_t_max 0.989
_shelx_estimated_absorpt_t_min 0.964
_olex2_refinement_description
;
1. Fixed Uiso
 At 1.2 times of:
  All C(H) groups, All C(H,H) groups
 At 1.5 times of:
  All C(H,H,H) groups
2. Restrained distances
 Si08-C173 = Si08-C176 = Si08-C185
 1.87 with sigma of 0.005
 C185-C186 = C187-C186 = C187-C189 = C176-C182 = C178-C182 = C179-C178 = C173-
 C172 = C171-C172 = C171-C170
 1.54 with sigma of 0.005
 Si8-C166 = Si8-C174 = Si8-C183
 1.87 with sigma of 0.005
 C167-C166 = C167-C168 = C168-C169 = C175-C174 = C175-C181 = C181-C180 = C183-
 C184 = C184-C188 = C190-C188
 1.54 with sigma of 0.005
 C176-C178
 2.54 with sigma of 0.01
 C173-C171
 2.54 with sigma of 0.01
 C185-C187
 2.54 with sigma of 0.01
 C182-C179
 2.54 with sigma of 0.01
 C172-C170
 2.54 with sigma of 0.01
 C186-C189
 2.54 with sigma of 0.01
 C166-C168
 2.54 with sigma of 0.01
 C174-C181
 2.54 with sigma of 0.01
 C183-C188
 2.54 with sigma of 0.01
 C167-C169
 2.54 with sigma of 0.01
 C175-C180
 2.54 with sigma of 0.01
 C184-C190
 2.54 with sigma of 0.01
3. Rigid body (RIGU) restrains
 Si08, C185, C186, C187, C173, C172, C171, C170, C176, C182, C189, C178, C179,
 O6
 with sigma for 1-2 distances of 0.001 and sigma for 1-3 distances of 0.002
 O6, Si8, C183, C184, C188, C190, C166, C167, C168, C169, C174, C175, C181, C180
 with sigma for 1-2 distances of 0.001 and sigma for 1-3 distances of 0.002
4. Others
 Sof(C169)=Sof(H16O)=Sof(H16P)=Sof(H16Q)=Sof(C168)=Sof(H16R)=Sof(H16S)=
 Sof(C167)=Sof(H16T)=Sof(H16U)=Sof(C166)=Sof(H16V)=Sof(H16W)=Sof(Si8)=Sof(C174)=
 Sof(H17Q)=Sof(H17R)=Sof(C175)=Sof(H17S)=Sof(H17T)=Sof(C181)=Sof(H18L)=
 Sof(H18M)=Sof(C180)=Sof(H18N)=Sof(H18O)=Sof(H18P)=Sof(C183)=Sof(H18Q)=
 Sof(H18R)=Sof(C184)=Sof(H18S)=Sof(H18T)=Sof(C188)=Sof(H18U)=Sof(H18V)=
 Sof(C190)=Sof(H19A)=Sof(H19B)=Sof(H19C)=1-FVAR(1)
 Sof(Si08)=Sof(C172)=Sof(H17A)=Sof(H17B)=Sof(C171)=Sof(H17C)=Sof(H17D)=
 Sof(C189)=Sof(H18A)=Sof(H18B)=Sof(H18C)=Sof(C182)=Sof(H18D)=Sof(H18E)=
 Sof(C170)=Sof(H17E)=Sof(H17F)=Sof(H17G)=Sof(C186)=Sof(H18F)=Sof(H18G)=
 Sof(C185)=Sof(H18H)=Sof(H18I)=Sof(C178)=Sof(H17H)=Sof(H17I)=Sof(C173)=
 Sof(H17J)=Sof(H17K)=Sof(C187)=Sof(H18J)=Sof(H18K)=Sof(C179)=Sof(H17L)=
 Sof(H17M)=Sof(H17N)=Sof(C176)=Sof(H17O)=Sof(H17P)=FVAR(1)
5.a Secondary CH2 refined with riding coordinates:
 C158(H15A,H15B), C154(H15C,H15D), C162(H16A,H16B), C163(H16C,H16D), C155(H15E,
 H15F), C160(H16E,H16F), C172(H17A,H17B), C171(H17C,H17D), C182(H18D,H18E),
 C159(H15J,H15K), C164(H16M,H16N), C156(H15L,H15M), C186(H18F,H18G), C185(H18H,
 H18I), C178(H17H,H17I), C173(H17J,H17K), C187(H18J,H18K), C78(H78A,H78B),
 C81(H81A,H81B), C69(H69A,H69B), C86(H86A,H86B), C74(H74A,H74B), C05J(H05Z,H),
 C79(H79A,H79B), C65(H65A,H65B), C87(H87A,H87B), C70(H70A,H70B), C71(H71A,H71B),
  C67(H67A,H67B), C75(H75A,H75B), C66(H66A,H66B), C82(H82A,H82B), C85(H85A,
 H85B), C77(H77A,H77B), C83(H83A,H83B), C176(H17O,H17P), C168(H16R,H16S),
 C167(H16T,H16U), C166(H16V,H16W), C174(H17Q,H17R), C175(H17S,H17T), C181(H18L,
 H18M), C183(H18Q,H18R), C184(H18S,H18T), C188(H18U,H18V)
5.b Aromatic/amide H refined with riding coordinates:
 C99(H99), C100(H100), C124(H124), C107(H107), C118(H118), C131(H131),
 C115(H115), C143(H143), C151(H151), C102(H102), C125(H125), C92(H92),
 C134(H134), C94(H94), C108(H108), C116(H116), C149(H149), C93(H93), C142(H142),
  C133(H133), C141(H141), C101(H101), C150(H150), C126(H126), C91(H91),
 C123(H123), C148(H148), C117(H117), C109(H109), C110(H110), C140(H140),
 C132(H132), C43(H43), C45(H45), C11(H11), C6(H6), C38(H38), C20(H20), C22(H22),
  C51(H51), C13(H13), C21(H21), C44(H44), C3(H3), C35(H35), C60(H60), C62(H62),
 C30(H30), C5(H5), C53(H53), C52(H52), C36(H36), C61(H61), C4(H4), C19(H19),
 C14(H14), C46(H46), C37(H37), C54(H54), C59(H59), C12(H12), C27(H27), C29(H29),
  C28(H28)
5.c Idealised Me refined as rotating group:
 C161(H16G,H16H,H16I), C157(H15G,H15H,H15I), C165(H16J,H16K,H16L), C189(H18A,
 H18B,H18C), C170(H17E,H17F,H17G), C179(H17L,H17M,H17N), C84(H84A,H84B,H84C),
 C68(H68A,H68B,H68C), C88(H88A,H88B,H88C), C76(H76A,H76B,H76C), C80(H80A,H80B,
 H80C), C72(H72A,H72B,H72C), C169(H16O,H16P,H16Q), C180(H18N,H18O,H18P),
 C190(H19A,H19B,H19C)
;
_olex2_submission_special_instructions 'No special instructions were received'

loop_
_space_group_symop_operation_xyz
'x, y, z'
'-x, -y, -z'

loop_
_atom_site_label
_atom_site_type_symbol
_atom_site_fract_x
_atom_site_fract_y
_atom_site_fract_z
_atom_site_U_iso_or_equiv
_atom_site_adp_type
_atom_site_occupancy
_atom_site_site_symmetry_order
_atom_site_calc_flag
_atom_site_refinement_flags_posn
_atom_site_refinement_flags_adp
_atom_site_refinement_flags_occupancy
_atom_site_disorder_assembly
_atom_site_disorder_group
Si7 Si 0.61677(7) 0.67908(4) 0.36009(3) 0.0159(2) Uani 1 1 d . . . . .
Si6 Si 0.67356(7) 0.81572(4) 0.35851(3) 0.0169(2) Uani 1 1 d . . . . .
Si5 Si 0.75107(8) 0.93823(5) 0.36995(4) 0.0247(2) Uani 1 1 d . . . . .
Si08 Si 0.55236(14) 0.55443(9) 0.34499(10) 0.0220(6) Uani 0.557(4) 1 d D U P A 1
O4 O 0.70129(17) 0.88576(10) 0.35606(9) 0.0221(5) Uani 1 1 d . . . . .
O6 O 0.58729(17) 0.61028(10) 0.36017(9) 0.0210(5) Uani 1 1 d . U . . .
O5 O 0.64545(16) 0.74704(10) 0.35987(8) 0.0156(5) Uani 1 1 d . . . . .
N32 N 0.6782(2) 0.64332(12) 0.42464(10) 0.0169(6) Uani 1 1 d . . . . .
N22 N 0.8136(2) 0.78099(13) 0.34360(11) 0.0203(6) Uani 1 1 d . . . . .
N20 N 0.6592(2) 0.83820(12) 0.28427(10) 0.0173(6) Uani 1 1 d . . . . .
N26 N 0.4903(2) 0.70396(13) 0.40020(10) 0.0181(6) Uani 1 1 d . . . . .
N18 N 0.5340(2) 0.85251(13) 0.37368(10) 0.0188(6) Uani 1 1 d . . . . .
N24 N 0.6873(2) 0.79311(13) 0.43314(10) 0.0189(6) Uani 1 1 d . . . . .
N30 N 0.7429(2) 0.65320(13) 0.32010(10) 0.0182(6) Uani 1 1 d . . . . .
N28 N 0.5552(2) 0.71254(13) 0.29528(10) 0.0171(6) Uani 1 1 d . . . . .
N17 N 0.5181(2) 0.83271(13) 0.46915(11) 0.0216(7) Uani 1 1 d . . . . .
N25 N 0.5343(2) 0.66305(13) 0.48908(11) 0.0216(7) Uani 1 1 d . . . . .
N31 N 0.8496(2) 0.60750(13) 0.39058(11) 0.0212(6) Uani 1 1 d . . . . .
N27 N 0.3859(2) 0.75414(13) 0.32967(11) 0.0217(7) Uani 1 1 d . . . . .
N19 N 0.4839(2) 0.88947(13) 0.28530(11) 0.0226(7) Uani 1 1 d . . . . .
N21 N 0.8283(2) 0.79902(14) 0.24808(11) 0.0231(7) Uani 1 1 d . . . . .
N29 N 0.6949(2) 0.68426(14) 0.23123(11) 0.0230(7) Uani 1 1 d . . . . .
N23 N 0.8633(2) 0.74368(13) 0.43185(11) 0.0236(7) Uani 1 1 d . . . . .
C120 C 0.6120(3) 0.80340(15) 0.47311(13) 0.0200(8) Uani 1 1 d . . . . .
C129 C 0.4568(2) 0.74180(15) 0.29101(13) 0.0193(7) Uani 1 1 d . . . . .
C104 C 0.7326(3) 0.82480(16) 0.24403(13) 0.0203(8) Uani 1 1 d . . . . .
C121 C 0.4709(3) 0.69270(16) 0.45389(13) 0.0201(8) Uani 1 1 d . . . . .
C95 C 0.3718(3) 0.90733(16) 0.36417(13) 0.0230(8) Uani 1 1 d . . . . .
C138 C 0.7607(3) 0.66058(16) 0.26611(13) 0.0204(8) Uani 1 1 d . . . . .
C146 C 0.7769(3) 0.61617(15) 0.42893(13) 0.0196(8) Uani 1 1 d . . . . .
C89 C 0.4834(3) 0.85609(16) 0.42296(13) 0.0212(8) Uani 1 1 d . . . . .
C112 C 0.8815(3) 0.75305(16) 0.37988(13) 0.0205(8) Uani 1 1 d . . . . .
C145 C 0.8325(2) 0.62492(15) 0.34055(13) 0.0196(8) Uani 1 1 d . . . . .
C147 C 0.7939(3) 0.59509(16) 0.48426(14) 0.0235(8) Uani 1 1 d . . . . .
C122 C 0.3668(3) 0.71941(16) 0.46842(14) 0.0235(8) Uani 1 1 d . . . . .
C153 C 0.6296(3) 0.64092(15) 0.47512(12) 0.0196(8) Uani 1 1 d . . . . .
C139 C 0.8660(3) 0.63708(16) 0.25158(14) 0.0236(8) Uani 1 1 d . . . . .
C105 C 0.8649(3) 0.77957(16) 0.29422(13) 0.0204(8) Uani 1 1 d . . . . .
C144 C 0.9108(3) 0.61442(16) 0.29776(14) 0.0228(8) Uani 1 1 d . . . . .
C113 C 0.7729(3) 0.76199(16) 0.45560(13) 0.0208(8) Uani 1 1 d . . . . .
C119 C 0.6520(3) 0.77673(16) 0.52354(14) 0.0236(8) Uani 1 1 d . . . . .
C97 C 0.5722(3) 0.86727(15) 0.26178(13) 0.0194(8) Uani 1 1 d . . . . .
C137 C 0.6001(3) 0.70750(16) 0.24538(12) 0.0192(7) Uani 1 1 d . . . . .
C98 C 0.5899(3) 0.87159(16) 0.20482(13) 0.0230(8) Uani 1 1 d . . . . .
C96 C 0.4679(2) 0.88270(15) 0.33727(13) 0.0200(8) Uani 1 1 d . . . . .
C103 C 0.6898(3) 0.84474(16) 0.19420(13) 0.0226(8) Uani 1 1 d . . . . .
C130 C 0.4375(3) 0.75605(17) 0.23599(13) 0.0239(8) Uani 1 1 d . . . . .
C114 C 0.7527(3) 0.75169(16) 0.51266(13) 0.0247(8) Uani 1 1 d . . . . .
C106 C 0.9695(3) 0.75168(16) 0.29943(14) 0.0250(8) Uani 1 1 d . . . . .
C99 C 0.5274(3) 0.89651(17) 0.16487(13) 0.0258(8) Uani 1 1 d . . . . .
H99 H 0.4587 0.9146 0.1723 0.031 Uiso 1 1 calc R . . . .
C127 C 0.3244(2) 0.74692(16) 0.42201(13) 0.0205(8) Uani 1 1 d . . . . .
C136 C 0.5268(3) 0.73344(17) 0.20762(14) 0.0247(8) Uani 1 1 d . . . . .
C152 C 0.7012(3) 0.61010(16) 0.51275(13) 0.0231(8) Uani 1 1 d . . . . .
C111 C 0.9794(3) 0.73436(16) 0.35308(14) 0.0251(8) Uani 1 1 d . . . . .
C100 C 0.5699(3) 0.89369(18) 0.11378(14) 0.0315(9) Uani 1 1 d . . . . .
H100 H 0.5296 0.9108 0.0854 0.038 Uiso 1 1 calc R . . . .
C124 C 0.2099(3) 0.74932(18) 0.51730(15) 0.0321(9) Uani 1 1 d . . . . .
H124 H 0.1696 0.7507 0.5500 0.039 Uiso 1 1 calc R . . . .
C107 C 1.0518(3) 0.74143(18) 0.26249(15) 0.0328(9) Uani 1 1 d . . . . .
H107 H 1.0455 0.7532 0.2257 0.039 Uiso 1 1 calc R . . . .
C118 C 0.6071(3) 0.77376(17) 0.57528(13) 0.0286(9) Uani 1 1 d . . . . .
H118 H 0.5378 0.7904 0.5829 0.034 Uiso 1 1 calc R . . . .
C131 C 0.3518(3) 0.78464(18) 0.21083(15) 0.0301(9) Uani 1 1 d . . . . .
H131 H 0.2910 0.8011 0.2300 0.036 Uiso 1 1 calc R . . . .
C115 C 0.8142(3) 0.72315(18) 0.55254(14) 0.0319(9) Uani 1 1 d . . . . .
H115 H 0.8833 0.7060 0.5450 0.038 Uiso 1 1 calc R . . . .
C143 C 1.0127(3) 0.58969(18) 0.29738(15) 0.0307(9) Uani 1 1 d . . . . .
H143 H 1.0435 0.5740 0.3292 0.037 Uiso 1 1 calc R . . . .
C151 C 0.6907(3) 0.59442(18) 0.56784(14) 0.0333(9) Uani 1 1 d . . . . .
H151 H 0.6277 0.6042 0.5877 0.040 Uiso 1 1 calc R . . . .
C102 C 0.7317(3) 0.84097(18) 0.14283(14) 0.0289(9) Uani 1 1 d . . . . .
H102 H 0.7998 0.8216 0.1355 0.035 Uiso 1 1 calc R . . . .
C125 C 0.1674(3) 0.77669(18) 0.47077(15) 0.0298(9) Uani 1 1 d . . . . .
H125 H 0.0983 0.7959 0.4722 0.036 Uiso 1 1 calc R . . . .
C92 C 0.2140(3) 0.94176(18) 0.43588(15) 0.0316(9) Uani 1 1 d . . . . .
H92 H 0.1588 0.9544 0.4603 0.038 Uiso 1 1 calc R . . . .
C134 C 0.5328(3) 0.73679(18) 0.15332(14) 0.0298(9) Uani 1 1 d . . . . .
H134 H 0.5935 0.7206 0.1340 0.036 Uiso 1 1 calc R . . . .
C158 C 0.8121(3) 0.90771(17) 0.43306(14) 0.0281(9) Uani 1 1 d . . . . .
H15A H 0.7612 0.8948 0.4616 0.034 Uiso 1 1 calc R . . . .
H15B H 0.8647 0.8703 0.4287 0.034 Uiso 1 1 calc R . . . .
C94 C 0.2821(3) 0.94126(18) 0.34525(15) 0.0303(9) Uani 1 1 d . . . . .
H94 H 0.2755 0.9525 0.3085 0.036 Uiso 1 1 calc R . . . .
C154 C 0.6549(3) 1.01051(17) 0.37538(16) 0.0332(9) Uani 1 1 d . . . . .
H15C H 0.6821 1.0360 0.3943 0.040 Uiso 1 1 calc R . . . .
H15D H 0.6460 1.0345 0.3393 0.040 Uiso 1 1 calc R . . . .
C108 C 1.1437(3) 0.71329(19) 0.28129(17) 0.0359(10) Uani 1 1 d . . . . .
H108 H 1.2016 0.7063 0.2570 0.043 Uiso 1 1 calc R . . . .
C116 C 0.7694(3) 0.72096(19) 0.60382(15) 0.0368(10) Uani 1 1 d . . . . .
H116 H 0.8090 0.7021 0.6322 0.044 Uiso 1 1 calc R . . . .
C149 C 0.8683(3) 0.54999(19) 0.56347(16) 0.0371(10) Uani 1 1 d . . . . .
H149 H 0.9251 0.5293 0.5817 0.044 Uiso 1 1 calc R . . . .
C162 C 0.8504(3) 0.96061(19) 0.31656(16) 0.0355(10) Uani 1 1 d . . . . .
H16A H 0.8226 0.9679 0.2823 0.043 Uiso 1 1 calc R . . . .
H16B H 0.8628 1.0009 0.3210 0.043 Uiso 1 1 calc R . . . .
C163 C 0.9507(3) 0.91600(19) 0.31285(17) 0.0365(10) Uani 1 1 d . . . . .
H16C H 0.9782 0.9073 0.3473 0.044 Uiso 1 1 calc R . . . .
H16D H 0.9395 0.8762 0.3066 0.044 Uiso 1 1 calc R . . . .
C93 C 0.2029(3) 0.95800(19) 0.38209(16) 0.0359(10) Uani 1 1 d . . . . .
H93 H 0.1403 0.9808 0.3706 0.043 Uiso 1 1 calc R . . . .
C142 C 1.0677(3) 0.5889(2) 0.24883(17) 0.0389(10) Uani 1 1 d . . . . .
H142 H 1.1377 0.5720 0.2473 0.047 Uiso 1 1 calc R . . . .
C155 C 0.5522(3) 1.00338(18) 0.40275(16) 0.0337(9) Uani 1 1 d . . . . .
H15E H 0.5605 0.9749 0.4371 0.040 Uiso 1 1 calc R . . . .
H15F H 0.5196 0.9838 0.3811 0.040 Uiso 1 1 calc R . . . .
C133 C 0.4473(3) 0.7644(2) 0.12888(15) 0.0357(10) Uani 1 1 d . . . . .
H133 H 0.4489 0.7674 0.0919 0.043 Uiso 1 1 calc R . . . .
C141 C 1.0229(3) 0.6122(2) 0.20195(16) 0.0382(10) Uani 1 1 d . . . . .
H141 H 1.0632 0.6114 0.1692 0.046 Uiso 1 1 calc R . . . .
C101 C 0.6704(3) 0.86638(19) 0.10297(15) 0.0338(9) Uani 1 1 d . . . . .
H101 H 0.6971 0.8653 0.0674 0.041 Uiso 1 1 calc R . . . .
C150 C 0.7758(3) 0.5641(2) 0.59192(15) 0.0388(10) Uani 1 1 d . . . . .
H150 H 0.7709 0.5526 0.6293 0.047 Uiso 1 1 calc R . . . .
C160 C 0.9446(3) 0.9272(2) 0.48291(19) 0.0450(11) Uani 1 1 d . . . . .
H16E H 0.9984 0.9019 0.4624 0.054 Uiso 1 1 calc R . . . .
H16F H 0.9719 0.9613 0.4903 0.054 Uiso 1 1 calc R . . . .
C161 C 0.9181(4) 0.8875(2) 0.53360(18) 0.0515(12) Uani 1 1 d . . . . .
H16G H 0.8937 0.8524 0.5268 0.077 Uiso 1 1 calc GR . . . .
H16H H 0.8655 0.9121 0.5546 0.077 Uiso 1 1 calc GR . . . .
H16I H 0.9774 0.8716 0.5530 0.077 Uiso 1 1 calc GR . . . .
C157 C 0.3786(3) 1.0589(2) 0.4343(2) 0.0562(14) Uani 1 1 d . . . . .
H15G H 0.3477 1.0431 0.4097 0.084 Uiso 1 1 calc GR . . . .
H15H H 0.3393 1.0998 0.4395 0.084 Uiso 1 1 calc GR . . . .
H15I H 0.3803 1.0299 0.4682 0.084 Uiso 1 1 calc GR . . . .
C172 C 0.3719(6) 0.5621(5) 0.4129(3) 0.038(2) Uani 0.557(4) 1 d D U P A 1
H17A H 0.3796 0.6060 0.4038 0.046 Uiso 0.557(4) 1 calc R . P A 1
H17B H 0.3276 0.5563 0.3885 0.046 Uiso 0.557(4) 1 calc R . P A 1
C171 C 0.3211(6) 0.5502(6) 0.4692(3) 0.038(2) Uani 0.557(4) 1 d D U P A 1
H17C H 0.3619 0.5596 0.4936 0.046 Uiso 0.557(4) 1 calc R . P A 1
H17D H 0.3177 0.5056 0.4796 0.046 Uiso 0.557(4) 1 calc R . P A 1
C165 C 1.1248(3) 0.8924(2) 0.2654(2) 0.0564(13) Uani 1 1 d . . . . .
H16J H 1.1721 0.9120 0.2392 0.085 Uiso 1 1 calc GR . . . .
H16K H 1.1134 0.8558 0.2541 0.085 Uiso 1 1 calc GR . . . .
H16L H 1.1527 0.8795 0.2995 0.085 Uiso 1 1 calc GR . . . .
C189 C 0.9084(9) 0.3956(5) 0.3812(5) 0.063(4) Uani 0.557(4) 1 d D U P A 1
H18A H 0.9696 0.3729 0.3641 0.094 Uiso 0.557(4) 1 calc GR . P A 1
H18B H 0.8739 0.3659 0.4059 0.094 Uiso 0.557(4) 1 calc GR . P A 1
H18C H 0.9258 0.4242 0.4004 0.094 Uiso 0.557(4) 1 calc GR . P A 1
C182 C 0.4300(5) 0.5397(3) 0.2690(3) 0.0304(16) Uani 0.557(4) 1 d D U P A 1
H18D H 0.3910 0.5173 0.2987 0.037 Uiso 0.557(4) 1 calc R . P A 1
H18E H 0.4862 0.5086 0.2557 0.037 Uiso 0.557(4) 1 calc R . P A 1
C128 C 0.4026(2) 0.73635(15) 0.37951(13) 0.0189(7) Uani 1 1 d . . . . .
C90 C 0.3817(3) 0.89087(16) 0.41763(13) 0.0226(8) Uani 1 1 d . . . . .
C126 C 0.2235(3) 0.77674(17) 0.42213(15) 0.0272(8) Uani 1 1 d . . . . .
H126 H 0.1945 0.7962 0.3903 0.033 Uiso 1 1 calc R . . . .
C91 C 0.3020(3) 0.90810(17) 0.45460(14) 0.0254(8) Uani 1 1 d . . . . .
H91 H 0.3084 0.8969 0.4914 0.030 Uiso 1 1 calc R . . . .
C123 C 0.3104(3) 0.71990(18) 0.51728(14) 0.0278(9) Uani 1 1 d . . . . .
H123 H 0.3394 0.7009 0.5492 0.033 Uiso 1 1 calc R . . . .
C148 C 0.8797(3) 0.56548(17) 0.50897(14) 0.0297(9) Uani 1 1 d . . . . .
H148 H 0.9432 0.5563 0.4894 0.036 Uiso 1 1 calc R . . . .
C117 C 0.6681(3) 0.74553(19) 0.61490(15) 0.0363(10) Uani 1 1 d . . . . .
H117 H 0.6402 0.7428 0.6506 0.044 Uiso 1 1 calc R . . . .
C109 C 1.1525(3) 0.69511(19) 0.33491(17) 0.0368(10) Uani 1 1 d . . . . .
H109 H 1.2163 0.6754 0.3465 0.044 Uiso 1 1 calc R . . . .
C110 C 1.0711(3) 0.70492(18) 0.37191(15) 0.0305(9) Uani 1 1 d . . . . .
H110 H 1.0774 0.6921 0.4086 0.037 Uiso 1 1 calc R . . . .
C140 C 0.9216(3) 0.63644(19) 0.20215(15) 0.0318(9) Uani 1 1 d . . . . .
H140 H 0.8909 0.6520 0.1703 0.038 Uiso 1 1 calc R . . . .
C132 C 0.3585(3) 0.78813(19) 0.15718(15) 0.0352(10) Uani 1 1 d . . . . .
H132 H 0.3010 0.8072 0.1390 0.042 Uiso 1 1 calc R . . . .
C159 C 0.8591(3) 0.95536(19) 0.44953(16) 0.0347(9) Uani 1 1 d . . . . .
H15J H 0.8837 0.9823 0.4174 0.042 Uiso 1 1 calc R . . . .
H15K H 0.8066 0.9822 0.4694 0.042 Uiso 1 1 calc R . . . .
C164 C 1.0283(3) 0.9377(2) 0.27070(18) 0.0483(12) Uani 1 1 d . . . . .
H16M H 0.9996 0.9485 0.2364 0.058 Uiso 1 1 calc R . . . .
H16N H 1.0423 0.9763 0.2780 0.058 Uiso 1 1 calc R . . . .
C156 C 0.4837(3) 1.06461(19) 0.41201(19) 0.0438(11) Uani 1 1 d . . . . .
H15L H 0.5132 1.0820 0.4365 0.053 Uiso 1 1 calc R . . . .
H15M H 0.4809 1.0945 0.3781 0.053 Uiso 1 1 calc R . . . .
C170 C 0.2150(6) 0.5902(7) 0.4742(5) 0.033(3) Uani 0.557(4) 1 d D U P A 1
H17E H 0.1750 0.5819 0.4493 0.049 Uiso 0.557(4) 1 calc GR . P A 1
H17F H 0.2185 0.6344 0.4663 0.049 Uiso 0.557(4) 1 calc GR . P A 1
H17G H 0.1836 0.5798 0.5102 0.049 Uiso 0.557(4) 1 calc GR . P A 1
C186 C 0.7392(4) 0.4670(3) 0.3636(3) 0.0322(16) Uani 0.557(4) 1 d D U P A 1
H18F H 0.7521 0.4981 0.3823 0.039 Uiso 0.557(4) 1 calc R . P A 1
H18G H 0.7074 0.4366 0.3898 0.039 Uiso 0.557(4) 1 calc R . P A 1
C185 C 0.6668(4) 0.5002(3) 0.3218(2) 0.0292(14) Uani 0.557(4) 1 d D U P A 1
H18H H 0.6454 0.4681 0.3078 0.035 Uiso 0.557(4) 1 calc R . P A 1
H18I H 0.7040 0.5241 0.2922 0.035 Uiso 0.557(4) 1 calc R . P A 1
C178 C 0.3622(6) 0.5706(3) 0.2246(3) 0.0370(19) Uani 0.557(4) 1 d D U P A 1
H17H H 0.3000 0.5960 0.2394 0.044 Uiso 0.557(4) 1 calc R . P A 1
H17I H 0.3970 0.5989 0.1977 0.044 Uiso 0.557(4) 1 calc R . P A 1
C173 C 0.4758(4) 0.5193(3) 0.4043(2) 0.0336(15) Uani 0.557(4) 1 d D U P A 1
H17J H 0.4670 0.4783 0.3995 0.040 Uiso 0.557(4) 1 calc R . P A 1
H17K H 0.5119 0.5125 0.4359 0.040 Uiso 0.557(4) 1 calc R . P A 1
C187 C 0.8392(5) 0.4330(4) 0.3392(3) 0.0424(19) Uani 0.557(4) 1 d D U P A 1
H18J H 0.8735 0.4639 0.3150 0.051 Uiso 0.557(4) 1 calc R . P A 1
H18K H 0.8259 0.4043 0.3181 0.051 Uiso 0.557(4) 1 calc R . P A 1
C179 C 0.3349(6) 0.5222(3) 0.1985(3) 0.0429(19) Uani 0.557(4) 1 d D U P A 1
H17L H 0.2884 0.5435 0.1720 0.064 Uiso 0.557(4) 1 calc GR . P A 1
H17M H 0.3030 0.4931 0.2253 0.064 Uiso 0.557(4) 1 calc GR . P A 1
H17N H 0.3958 0.4993 0.1813 0.064 Uiso 0.557(4) 1 calc GR . P A 1
Si3 Si 0.83654(7) 0.17352(4) 0.14143(3) 0.0182(2) Uani 1 1 d . . . . .
Si2 Si 0.88946(7) 0.31083(4) 0.14089(4) 0.0191(2) Uani 1 1 d . . . . .
Si4 Si 0.78394(8) 0.05022(5) 0.11744(4) 0.0315(3) Uani 1 1 d . . . . .
Si1 Si 0.94878(10) 0.43475(6) 0.16084(5) 0.0397(3) Uani 1 1 d . . . . .
O3 O 0.81124(17) 0.10334(11) 0.14285(9) 0.0222(5) Uani 1 1 d . . . . .
O1 O 0.91804(17) 0.38017(11) 0.13943(9) 0.0237(5) Uani 1 1 d . . . . .
O2 O 0.86175(16) 0.24262(10) 0.14127(8) 0.0193(5) Uani 1 1 d . . . . .
N12 N 0.8130(2) 0.15955(13) 0.21733(11) 0.0208(6) Uani 1 1 d . . . . .
N3 N 0.9830(2) 0.27140(13) 0.19211(10) 0.0199(6) Uani 1 1 d . . . . .
N16 N 0.8601(2) 0.18773(13) 0.06539(10) 0.0197(6) Uani 1 1 d . . . . .
N1 N 0.9947(2) 0.29797(13) 0.08456(11) 0.0217(7) Uani 1 1 d . . . . .
N14 N 0.6968(2) 0.21088(13) 0.13618(10) 0.0201(6) Uani 1 1 d . . . . .
N10 N 0.9756(2) 0.13399(13) 0.14661(11) 0.0201(6) Uani 1 1 d . . . . .
N5 N 0.7845(2) 0.32595(13) 0.19671(11) 0.0213(6) Uani 1 1 d . . . . .
N2 N 1.1337(2) 0.24179(13) 0.13455(11) 0.0220(7) Uani 1 1 d . . . . .
N9 N 1.0374(2) 0.14231(14) 0.05386(11) 0.0240(7) Uani 1 1 d . . . . .
N4 N 0.8774(2) 0.28468(13) 0.27320(11) 0.0221(7) Uani 1 1 d . . . . .
N8 N 0.9049(2) 0.34863(14) 0.00833(11) 0.0270(7) Uani 1 1 d . . . . .
N7 N 0.7955(2) 0.35086(13) 0.08980(11) 0.0215(7) Uani 1 1 d . . . . .
N11 N 0.9791(2) 0.10920(13) 0.24138(11) 0.0242(7) Uani 1 1 d . . . . .
N13 N 0.6349(2) 0.20298(13) 0.22891(11) 0.0227(7) Uani 1 1 d . . . . .
N6 N 0.6413(2) 0.37097(14) 0.14697(11) 0.0249(7) Uani 1 1 d . . . . .
N15 N 0.6940(2) 0.24032(14) 0.04154(11) 0.0253(7) Uani 1 1 d . . . . .
C17 C 0.7951(3) 0.31223(16) 0.24999(13) 0.0200(8) Uani 1 1 d . . . . .
C57 C 0.7909(3) 0.21841(16) 0.03084(13) 0.0217(8) Uani 1 1 d . . . . .
C18 C 0.6989(3) 0.33008(16) 0.27961(13) 0.0222(8) Uani 1 1 d . . . . .
C15 C 1.0526(3) 0.23199(16) 0.27080(14) 0.0231(8) Uani 1 1 d . . . . .
C10 C 1.1266(3) 0.21857(16) 0.23010(13) 0.0227(8) Uani 1 1 d . . . . .
C7 C 1.1484(3) 0.26948(17) 0.03841(13) 0.0236(8) Uani 1 1 d . . . . .
C41 C 0.8837(3) 0.13380(16) 0.25232(13) 0.0214(8) Uani 1 1 d . . . . .
C9 C 1.0819(3) 0.24439(16) 0.18143(13) 0.0205(8) Uani 1 1 d . . . . .
C33 C 1.0476(3) 0.12416(16) 0.10483(14) 0.0229(8) Uani 1 1 d . . . . .
C24 C 0.6849(3) 0.35069(16) 0.19130(14) 0.0225(8) Uani 1 1 d . . . . .
C47 C 0.7377(3) 0.16412(16) 0.30187(13) 0.0226(8) Uani 1 1 d . . . . .
C39 C 1.1241(3) 0.08082(16) 0.17975(14) 0.0232(8) Uani 1 1 d . . . . .
C25 C 0.6938(3) 0.37084(16) 0.10046(14) 0.0234(8) Uani 1 1 d . . . . .
C23 C 0.6294(3) 0.35290(16) 0.24292(14) 0.0234(8) Uani 1 1 d . . . . .
C2 C 1.0826(3) 0.30368(17) 0.00229(14) 0.0251(8) Uani 1 1 d . . . . .
C42 C 0.8381(3) 0.13714(16) 0.30575(13) 0.0240(8) Uani 1 1 d . . . . .
C63 C 0.9391(3) 0.19471(17) -0.01920(13) 0.0243(8) Uani 1 1 d . . . . .
C8 C 1.0918(3) 0.26766(16) 0.09033(13) 0.0213(8) Uani 1 1 d . . . . .
C50 C 0.5278(3) 0.24594(17) 0.15806(14) 0.0250(8) Uani 1 1 d . . . . .
C43 C 0.8773(3) 0.12102(17) 0.35421(14) 0.0278(9) Uani 1 1 d . . . . .
H43 H 0.9460 0.1024 0.3571 0.033 Uiso 1 1 calc R . . . .
C26 C 0.6477(3) 0.39328(17) 0.05137(14) 0.0288(9) Uani 1 1 d . . . . .
C45 C 0.7109(3) 0.16068(17) 0.39378(14) 0.0292(9) Uani 1 1 d . . . . .
H45 H 0.6682 0.1689 0.4246 0.035 Uiso 1 1 calc R . . . .
C31 C 0.7254(3) 0.38755(18) 0.01073(14) 0.0301(9) Uani 1 1 d . . . . .
C11 C 1.2228(3) 0.18568(17) 0.24077(14) 0.0272(8) Uani 1 1 d . . . . .
H11 H 1.2736 0.1766 0.2131 0.033 Uiso 1 1 calc R . . . .
C6 C 1.2473(3) 0.24536(18) 0.02252(14) 0.0300(9) Uani 1 1 d . . . . .
H6 H 1.2922 0.2210 0.0471 0.036 Uiso 1 1 calc R . . . .
C38 C 1.2000(3) 0.04966(17) 0.21149(15) 0.0283(9) Uani 1 1 d . . . . .
H38 H 1.1880 0.0430 0.2489 0.034 Uiso 1 1 calc R . . . .
C20 C 0.5689(3) 0.34363(17) 0.34848(14) 0.0292(9) Uani 1 1 d . . . . .
H20 H 0.5465 0.3409 0.3849 0.035 Uiso 1 1 calc R . . . .
C22 C 0.5282(3) 0.37090(17) 0.25824(14) 0.0272(8) Uani 1 1 d . . . . .
H22 H 0.4807 0.3861 0.2331 0.033 Uiso 1 1 calc R . . . .
C51 C 0.4323(3) 0.26274(18) 0.18359(15) 0.0302(9) Uani 1 1 d . . . . .
H51 H 0.4206 0.2554 0.2210 0.036 Uiso 1 1 calc R . . . .
C13 C 1.1662(3) 0.18022(18) 0.33366(14) 0.0315(9) Uani 1 1 d . . . . .
H13 H 1.1812 0.1665 0.3692 0.038 Uiso 1 1 calc R . . . .
C21 C 0.4993(3) 0.36577(18) 0.31168(15) 0.0307(9) Uani 1 1 d . . . . .
H21 H 0.4304 0.3776 0.3236 0.037 Uiso 1 1 calc R . . . .
C44 C 0.8117(3) 0.13321(17) 0.39816(14) 0.0299(9) Uani 1 1 d . . . . .
H44 H 0.8360 0.1227 0.4319 0.036 Uiso 1 1 calc R . . . .
C3 C 1.1133(3) 0.31605(19) -0.05148(14) 0.0337(10) Uani 1 1 d . . . . .
H3 H 1.0678 0.3392 -0.0762 0.040 Uiso 1 1 calc R . . . .
C35 C 1.2358(3) 0.07041(18) 0.10001(15) 0.0325(9) Uani 1 1 d . . . . .
H35 H 1.2481 0.0777 0.0626 0.039 Uiso 1 1 calc R . . . .
C60 C 0.8715(3) 0.2507(2) -0.11562(15) 0.0372(10) Uani 1 1 d . . . . .
H60 H 0.8497 0.2700 -0.1493 0.045 Uiso 1 1 calc R . . . .
C62 C 1.0078(3) 0.19238(19) -0.06396(14) 0.0327(9) Uani 1 1 d . . . . .
H62 H 1.0760 0.1721 -0.0616 0.039 Uiso 1 1 calc R . . . .
C30 C 0.7068(3) 0.4028(2) -0.04165(15) 0.0373(10) Uani 1 1 d . . . . .
H30 H 0.7598 0.3989 -0.0692 0.045 Uiso 1 1 calc R . . . .
C5 C 1.2779(3) 0.2585(2) -0.03114(14) 0.0349(10) Uani 1 1 d . . . . .
H5 H 1.3455 0.2432 -0.0435 0.042 Uiso 1 1 calc R . . . .
C53 C 0.3725(3) 0.30131(19) 0.09760(16) 0.0353(10) Uani 1 1 d . . . . .
H53 H 0.3177 0.3202 0.0773 0.042 Uiso 1 1 calc R . . . .
C52 C 0.3556(3) 0.29041(19) 0.15244(16) 0.0343(9) Uani 1 1 d . . . . .
H52 H 0.2896 0.3023 0.1687 0.041 Uiso 1 1 calc R . . . .
C36 C 1.3112(3) 0.03904(19) 0.13167(16) 0.0350(10) Uani 1 1 d . . . . .
H36 H 1.3763 0.0242 0.1157 0.042 Uiso 1 1 calc R . . . .
C61 C 0.9720(3) 0.2209(2) -0.11176(15) 0.0387(10) Uani 1 1 d . . . . .
H61 H 1.0169 0.2203 -0.1430 0.046 Uiso 1 1 calc R . . . .
C78 C 0.9840(3) -0.02509(19) 0.11147(16) 0.0387(10) Uani 1 1 d . . . . .
H78A H 0.9644 -0.0625 0.1343 0.046 Uiso 1 1 calc R . . . .
H78B H 0.9963 0.0015 0.1347 0.046 Uiso 1 1 calc R . . . .
C4 C 1.2116(3) 0.2935(2) -0.06730(15) 0.0375(10) Uani 1 1 d . . . . .
H4 H 1.2351 0.3018 -0.1036 0.045 Uiso 1 1 calc R . . . .
C81 C 0.7349(3) -0.00571(19) 0.17278(16) 0.0376(10) Uani 1 1 d . . . . .
H81A H 0.7012 -0.0315 0.1577 0.045 Uiso 1 1 calc R . . . .
H81B H 0.7930 -0.0340 0.1894 0.045 Uiso 1 1 calc R . . . .
C69 C 1.0098(4) 0.4833(2) 0.10381(17) 0.0456(11) Uani 1 1 d . . . . .
H69A H 0.9605 0.5030 0.0779 0.055 Uiso 1 1 calc R . . . .
H69B H 1.0296 0.5170 0.1164 0.055 Uiso 1 1 calc R . . . .
C84 C 0.4892(3) 0.0765(2) 0.2462(2) 0.0544(13) Uani 1 1 d . . . . .
H84A H 0.4246 0.0982 0.2333 0.082 Uiso 1 1 calc GR . . . .
H84B H 0.5165 0.1048 0.2614 0.082 Uiso 1 1 calc GR . . . .
H84C H 0.4797 0.0401 0.2733 0.082 Uiso 1 1 calc GR . . . .
C86 C 0.6395(4) 0.0422(2) 0.0503(2) 0.0536(13) Uani 1 1 d . . . . .
H86A H 0.5982 0.0233 0.0810 0.064 Uiso 1 1 calc R . . . .
H86B H 0.6916 0.0082 0.0383 0.064 Uiso 1 1 calc R . . . .
C74 C 0.7630(3) 0.5143(2) 0.14951(19) 0.0530(13) Uani 1 1 d . . . . .
H74A H 0.7464 0.4814 0.1343 0.064 Uiso 1 1 calc R . . . .
H74B H 0.7972 0.5407 0.1206 0.064 Uiso 1 1 calc R . . . .
C05J C 0.8358(4) 0.4834(2) 0.18941(19) 0.0545(13) Uani 1 1 d . . . . .
H05Z H 0.8026 0.4570 0.2189 0.065 Uiso 1 1 calc R . . . .
H H 0.8557 0.5157 0.2039 0.065 Uiso 1 1 calc R . . . .
C79 C 1.0813(4) -0.0455(2) 0.0781(2) 0.0539(13) Uani 1 1 d . . . . .
H79A H 1.0688 -0.0712 0.0542 0.065 Uiso 1 1 calc R . . . .
H79B H 1.1020 -0.0080 0.0559 0.065 Uiso 1 1 calc R . . . .
C65 C 1.0434(4) 0.3994(2) 0.21308(18) 0.0563(13) Uani 1 1 d . . . . .
H65A H 1.0085 0.3776 0.2449 0.068 Uiso 1 1 calc R . . . .
H65B H 1.0974 0.3679 0.1989 0.068 Uiso 1 1 calc R . . . .
C87 C 0.5731(4) 0.0729(2) 0.00614(19) 0.0543(13) Uani 1 1 d . . . . .
H87A H 0.6152 0.0897 -0.0253 0.065 Uiso 1 1 calc R . . . .
H87B H 0.5439 0.0408 -0.0034 0.065 Uiso 1 1 calc R . . . .
C68 C 1.2405(3) 0.3697(2) 0.26293(18) 0.0524(13) Uani 1 1 d . . . . .
H68A H 1.2792 0.3862 0.2307 0.079 Uiso 1 1 calc GR . . . .
H68B H 1.2202 0.3322 0.2582 0.079 Uiso 1 1 calc GR . . . .
H68C H 1.2817 0.3591 0.2925 0.079 Uiso 1 1 calc GR . . . .
C88 C 0.4894(4) 0.1249(2) 0.02007(18) 0.0563(13) Uani 1 1 d . . . . .
H88A H 0.4445 0.1385 -0.0079 0.084 Uiso 1 1 calc GR . . . .
H88B H 0.5174 0.1600 0.0239 0.084 Uiso 1 1 calc GR . . . .
H88C H 0.4519 0.1100 0.0534 0.084 Uiso 1 1 calc GR . . . .
C70 C 1.1024(4) 0.4461(3) 0.0761(2) 0.0626(14) Uani 1 1 d . . . . .
H70A H 1.1532 0.4285 0.1015 0.075 Uiso 1 1 calc R . . . .
H70B H 1.0834 0.4108 0.0656 0.075 Uiso 1 1 calc R . . . .
C71 C 1.1476(4) 0.4827(3) 0.0295(2) 0.0657(15) Uani 1 1 d . . . . .
H71A H 1.1625 0.5196 0.0396 0.079 Uiso 1 1 calc R . . . .
H71B H 1.0981 0.4980 0.0032 0.079 Uiso 1 1 calc R . . . .
C76 C 0.5970(4) 0.5786(3) 0.1264(2) 0.0700(16) Uani 1 1 d . . . . .
H76A H 0.6301 0.6035 0.0964 0.105 Uiso 1 1 calc GR . . . .
H76B H 0.5357 0.6047 0.1401 0.105 Uiso 1 1 calc GR . . . .
H76C H 0.5801 0.5437 0.1149 0.105 Uiso 1 1 calc GR . . . .
C67 C 1.1511(4) 0.4168(3) 0.2741(2) 0.0735(17) Uani 1 1 d . . . . .
H67A H 1.1724 0.4509 0.2853 0.088 Uiso 1 1 calc R . . . .
H67B H 1.1086 0.3977 0.3040 0.088 Uiso 1 1 calc R . . . .
C75 C 0.6660(4) 0.5540(3) 0.1686(2) 0.0675(16) Uani 1 1 d . . . . .
H75A H 0.6323 0.5289 0.1988 0.081 Uiso 1 1 calc R . . . .
H75B H 0.6808 0.5894 0.1811 0.081 Uiso 1 1 calc R . . . .
C66 C 1.0881(5) 0.4447(3) 0.2283(2) 0.0725(16) Uani 1 1 d . . . . .
H66A H 1.0343 0.4791 0.2383 0.087 Uiso 1 1 calc R . . . .
H66B H 1.1307 0.4625 0.1977 0.087 Uiso 1 1 calc R . . . .
C80 C 1.1646(4) -0.0814(3) 0.1090(3) 0.0763(18) Uani 1 1 d . . . . .
H80A H 1.2244 -0.0930 0.0850 0.114 Uiso 1 1 calc GR . . . .
H80B H 1.1456 -0.1192 0.1305 0.114 Uiso 1 1 calc GR . . . .
H80C H 1.1790 -0.0559 0.1321 0.114 Uiso 1 1 calc GR . . . .
C56 C 0.6514(3) 0.23522(16) 0.09049(13) 0.0222(8) Uani 1 1 d . . . . .
C16 C 0.9631(3) 0.26516(16) 0.24580(13) 0.0205(8) Uani 1 1 d . . . . .
C49 C 0.6236(3) 0.21753(16) 0.17792(13) 0.0225(8) Uani 1 1 d . . . . .
C64 C 0.9505(3) 0.17210(16) 0.03649(13) 0.0206(8) Uani 1 1 d . . . . .
C40 C 1.0202(3) 0.10863(16) 0.19214(13) 0.0210(8) Uani 1 1 d . . . . .
C48 C 0.7229(3) 0.17752(15) 0.24614(13) 0.0208(8) Uani 1 1 d . . . . .
C1 C 0.9865(3) 0.31937(17) 0.03172(14) 0.0240(8) Uani 1 1 d . . . . .
C34 C 1.1418(3) 0.09079(16) 0.12501(14) 0.0251(8) Uani 1 1 d . . . . .
C19 C 0.6696(3) 0.32547(17) 0.33321(14) 0.0261(8) Uani 1 1 d . . . . .
H19 H 0.7170 0.3104 0.3584 0.031 Uiso 1 1 calc R . . . .
C58 C 0.8395(3) 0.22386(17) -0.02271(13) 0.0253(8) Uani 1 1 d . . . . .
C14 C 1.0715(3) 0.21269(18) 0.32346(14) 0.0271(9) Uani 1 1 d . . . . .
H14 H 1.0209 0.2216 0.3512 0.033 Uiso 1 1 calc R . . . .
C32 C 0.8169(3) 0.36103(17) 0.03612(14) 0.0259(8) Uani 1 1 d . . . . .
C46 C 0.6721(3) 0.17616(17) 0.34605(14) 0.0269(8) Uani 1 1 d . . . . .
H46 H 0.6032 0.1944 0.3433 0.032 Uiso 1 1 calc R . . . .
C55 C 0.5446(3) 0.25718(17) 0.10348(14) 0.0247(8) Uani 1 1 d . . . . .
C37 C 1.2931(3) 0.02877(18) 0.18670(16) 0.0337(9) Uani 1 1 d . . . . .
H37 H 1.3461 0.0069 0.2074 0.040 Uiso 1 1 calc R . . . .
C54 C 0.4676(3) 0.28515(18) 0.07184(15) 0.0324(9) Uani 1 1 d . . . . .
H54 H 0.4793 0.2928 0.0345 0.039 Uiso 1 1 calc R . . . .
C59 C 0.8033(3) 0.25248(19) -0.07094(14) 0.0320(9) Uani 1 1 d . . . . .
H59 H 0.7349 0.2723 -0.0732 0.038 Uiso 1 1 calc R . . . .
C12 C 1.2411(3) 0.16692(18) 0.29305(15) 0.0313(9) Uani 1 1 d . . . . .
H12 H 1.3059 0.1446 0.3016 0.038 Uiso 1 1 calc R . . . .
C82 C 0.6628(3) 0.0206(2) 0.21588(16) 0.0402(10) Uani 1 1 d . . . . .
H82A H 0.6530 -0.0142 0.2453 0.048 Uiso 1 1 calc R . . . .
H82B H 0.6939 0.0490 0.2294 0.048 Uiso 1 1 calc R . . . .
C27 C 0.5490(3) 0.41488(19) 0.04070(16) 0.0372(10) Uani 1 1 d . . . . .
H27 H 0.4960 0.4195 0.0682 0.045 Uiso 1 1 calc R . . . .
C85 C 0.6896(3) 0.0865(2) 0.06742(17) 0.0424(11) Uani 1 1 d . . . . .
H85A H 0.6370 0.1179 0.0826 0.051 Uiso 1 1 calc R . . . .
H85B H 0.7242 0.1088 0.0358 0.051 Uiso 1 1 calc R . . . .
C77 C 0.8980(3) 0.0103(2) 0.08017(16) 0.0417(11) Uani 1 1 d . . . . .
H77A H 0.8775 -0.0192 0.0625 0.050 Uiso 1 1 calc R . . . .
H77B H 0.9229 0.0421 0.0522 0.050 Uiso 1 1 calc R . . . .
C29 C 0.6086(3) 0.4239(2) -0.05233(17) 0.0475(12) Uani 1 1 d . . . . .
H29 H 0.5933 0.4349 -0.0879 0.057 Uiso 1 1 calc R . . . .
C83 C 0.5630(3) 0.0550(2) 0.19984(18) 0.0466(11) Uani 1 1 d . . . . .
H83A H 0.5336 0.0278 0.1838 0.056 Uiso 1 1 calc R . . . .
H83B H 0.5718 0.0920 0.1726 0.056 Uiso 1 1 calc R . . . .
C28 C 0.5308(3) 0.4295(2) -0.01163(17) 0.0464(12) Uani 1 1 d . . . . .
H28 H 0.4637 0.4437 -0.0202 0.056 Uiso 1 1 calc R . . . .
C72 C 1.2426(4) 0.4475(3) 0.0040(2) 0.0697(16) Uani 1 1 d . . . . .
H72A H 1.2663 0.4742 -0.0279 0.104 Uiso 1 1 calc GR . . . .
H72B H 1.2292 0.4102 -0.0053 0.104 Uiso 1 1 calc GR . . . .
H72C H 1.2940 0.4351 0.0287 0.104 Uiso 1 1 calc GR . . . .
C176 C 0.4726(6) 0.5870(3) 0.2891(3) 0.0262(17) Uani 0.557(4) 1 d D U P A 1
H17O H 0.4159 0.6190 0.3005 0.031 Uiso 0.557(4) 1 calc R . P A 1
H17P H 0.5129 0.6082 0.2593 0.031 Uiso 0.557(4) 1 calc R . P A 1
C169 C 0.1985(8) 0.5915(14) 0.4778(8) 0.063(6) Uani 0.443(4) 1 d D U P A 2
H16O H 0.1750 0.5740 0.4516 0.095 Uiso 0.443(4) 1 calc GR . P A 2
H16P H 0.1921 0.6366 0.4659 0.095 Uiso 0.443(4) 1 calc GR . P A 2
H16Q H 0.1581 0.5833 0.5117 0.095 Uiso 0.443(4) 1 calc GR . P A 2
C168 C 0.3089(7) 0.5610(6) 0.4843(4) 0.034(3) Uani 0.443(4) 1 d D U P A 2
H16R H 0.3345 0.5818 0.5079 0.040 Uiso 0.443(4) 1 calc R . P A 2
H16S H 0.3140 0.5166 0.5011 0.040 Uiso 0.443(4) 1 calc R . P A 2
C167 C 0.3734(6) 0.5656(5) 0.4312(4) 0.025(2) Uani 0.443(4) 1 d D U P A 2
H16T H 0.3722 0.6101 0.4159 0.030 Uiso 0.443(4) 1 calc R . P A 2
H16U H 0.3441 0.5480 0.4067 0.030 Uiso 0.443(4) 1 calc R . P A 2
C166 C 0.4827(5) 0.5309(4) 0.4360(2) 0.0260(17) Uani 0.443(4) 1 d D U P A 2
H16V H 0.4831 0.4861 0.4486 0.031 Uiso 0.443(4) 1 calc R . P A 2
H16W H 0.5088 0.5458 0.4633 0.031 Uiso 0.443(4) 1 calc R . P A 2
Si8 Si 0.57160(17) 0.53926(11) 0.37421(12) 0.0205(7) Uani 0.443(4) 1 d D U P A 2
C174 C 0.5165(6) 0.5189(3) 0.3203(3) 0.0303(18) Uani 0.443(4) 1 d D U P A 2
H17Q H 0.5723 0.4993 0.2969 0.036 Uiso 0.443(4) 1 calc R . P A 2
H17R H 0.4762 0.4872 0.3365 0.036 Uiso 0.443(4) 1 calc R . P A 2
C175 C 0.4501(8) 0.5725(4) 0.2859(4) 0.030(2) Uani 0.443(4) 1 d D U P A 2
H17S H 0.3977 0.5953 0.3090 0.036 Uiso 0.443(4) 1 calc R . P A 2
H17T H 0.4915 0.6020 0.2657 0.036 Uiso 0.443(4) 1 calc R . P A 2
C181 C 0.3999(8) 0.5492(4) 0.2473(4) 0.041(3) Uani 0.443(4) 1 d D U P A 2
H18L H 0.3532 0.5231 0.2676 0.049 Uiso 0.443(4) 1 calc R . P A 2
H18M H 0.4519 0.5226 0.2269 0.049 Uiso 0.443(4) 1 calc R . P A 2
C180 C 0.3420(8) 0.6024(5) 0.2088(4) 0.048(3) Uani 0.443(4) 1 d D U P A 2
H18N H 0.3206 0.5853 0.1817 0.071 Uiso 0.443(4) 1 calc GR . P A 2
H18O H 0.3855 0.6315 0.1920 0.071 Uiso 0.443(4) 1 calc GR . P A 2
H18P H 0.2831 0.6244 0.2281 0.071 Uiso 0.443(4) 1 calc GR . P A 2
C183 C 0.6949(4) 0.4852(3) 0.3870(3) 0.0259(17) Uani 0.443(4) 1 d D U P A 2
H18Q H 0.7243 0.4993 0.4137 0.031 Uiso 0.443(4) 1 calc R . P A 2
H18R H 0.6822 0.4431 0.4026 0.031 Uiso 0.443(4) 1 calc R . P A 2
C184 C 0.7729(5) 0.4800(4) 0.3388(3) 0.032(2) Uani 0.443(4) 1 d D U P A 2
H18S H 0.7536 0.4541 0.3170 0.038 Uiso 0.443(4) 1 calc R . P A 2
H18T H 0.7714 0.5221 0.3171 0.038 Uiso 0.443(4) 1 calc R . P A 2
C188 C 0.8801(5) 0.4515(4) 0.3527(4) 0.038(2) Uani 0.443(4) 1 d D U P A 2
H18U H 0.8954 0.4727 0.3793 0.046 Uiso 0.443(4) 1 calc R . P A 2
H18V H 0.9272 0.4591 0.3208 0.046 Uiso 0.443(4) 1 calc R . P A 2
C190 C 0.8971(10) 0.3812(4) 0.3745(6) 0.034(3) Uani 0.443(4) 1 d D U P A 2
H19A H 0.8786 0.3600 0.3492 0.050 Uiso 0.443(4) 1 calc GR . P A 2
H19B H 0.8556 0.3735 0.4080 0.050 Uiso 0.443(4) 1 calc GR . P A 2
H19C H 0.9678 0.3651 0.3800 0.050 Uiso 0.443(4) 1 calc GR . P A 2

loop_
_atom_site_aniso_label
_atom_site_aniso_U_11
_atom_site_aniso_U_22
_atom_site_aniso_U_33
_atom_site_aniso_U_23
_atom_site_aniso_U_13
_atom_site_aniso_U_12
Si7 0.0166(5) 0.0171(5) 0.0130(4) -0.0018(4) -0.0006(4) -0.0030(4)
Si6 0.0189(5) 0.0175(5) 0.0132(4) -0.0011(4) -0.0008(4) -0.0038(4)
Si5 0.0255(6) 0.0202(5) 0.0275(5) -0.0035(4) 0.0001(4) -0.0057(4)
Si08 0.0258(10) 0.0241(10) 0.0177(12) -0.0067(8) 0.0005(8) -0.0078(8)
O4 0.0275(14) 0.0176(13) 0.0209(13) -0.0028(10) 0.0001(10) -0.0065(10)
O6 0.0216(12) 0.0197(10) 0.0220(12) -0.0049(9) 0.0014(10) -0.0063(9)
O5 0.0174(12) 0.0152(12) 0.0138(11) -0.0025(9) 0.0002(9) -0.0037(9)
N32 0.0218(16) 0.0161(15) 0.0112(14) 0.0007(11) -0.0030(11) -0.0028(12)
N22 0.0205(16) 0.0200(16) 0.0208(15) -0.0020(12) -0.0006(12) -0.0075(12)
N20 0.0195(15) 0.0193(15) 0.0118(14) 0.0001(11) -0.0004(12) -0.0047(12)
N26 0.0188(15) 0.0184(15) 0.0169(15) -0.0039(12) 0.0013(12) -0.0047(12)
N18 0.0230(16) 0.0184(15) 0.0140(14) -0.0028(12) 0.0037(12) -0.0055(12)
N24 0.0266(16) 0.0176(15) 0.0130(14) -0.0025(12) -0.0027(12) -0.0052(13)
N30 0.0210(16) 0.0186(15) 0.0142(14) -0.0025(12) -0.0003(12) -0.0037(12)
N28 0.0190(15) 0.0199(15) 0.0120(14) -0.0013(11) -0.0014(11) -0.0047(12)
N17 0.0265(17) 0.0199(16) 0.0181(15) -0.0034(12) -0.0004(13) -0.0053(13)
N25 0.0248(17) 0.0218(16) 0.0180(15) -0.0062(12) 0.0019(13) -0.0044(13)
N31 0.0214(16) 0.0191(16) 0.0220(16) -0.0019(12) -0.0018(13) -0.0036(12)
N27 0.0171(15) 0.0236(16) 0.0237(17) -0.0031(13) 0.0012(13) -0.0057(13)
N19 0.0246(17) 0.0213(16) 0.0178(16) -0.0008(12) 0.0006(13) -0.0007(13)
N21 0.0204(17) 0.0261(17) 0.0208(16) -0.0033(13) 0.0031(13) -0.0049(13)
N29 0.0219(17) 0.0270(17) 0.0180(15) -0.0030(13) 0.0024(13) -0.0048(13)
N23 0.0269(18) 0.0213(16) 0.0245(17) -0.0026(13) -0.0072(13) -0.0072(13)
C120 0.033(2) 0.0145(17) 0.0145(17) -0.0049(14) -0.0004(15) -0.0083(16)
C129 0.0175(19) 0.0188(18) 0.0209(18) -0.0019(14) -0.0022(15) -0.0038(14)
C104 0.022(2) 0.0196(18) 0.0176(18) -0.0004(14) 0.0029(14) -0.0073(15)
C121 0.025(2) 0.0182(18) 0.0178(18) -0.0042(14) 0.0011(15) -0.0078(15)
C95 0.023(2) 0.0218(19) 0.0224(19) -0.0047(15) 0.0003(15) -0.0020(15)
C138 0.0230(19) 0.0181(18) 0.0198(18) -0.0052(14) 0.0025(15) -0.0050(15)
C146 0.023(2) 0.0144(17) 0.0205(18) 0.0000(14) -0.0044(15) -0.0048(15)
C89 0.026(2) 0.0184(18) 0.0195(19) -0.0058(15) 0.0008(15) -0.0062(15)
C112 0.0203(19) 0.0190(18) 0.0232(19) -0.0030(15) -0.0048(15) -0.0055(15)
C145 0.0192(19) 0.0162(18) 0.0228(19) -0.0043(14) 0.0012(15) -0.0039(14)
C147 0.030(2) 0.0170(18) 0.0239(19) -0.0027(15) -0.0037(16) -0.0062(16)
C122 0.023(2) 0.0223(19) 0.027(2) -0.0096(16) 0.0037(16) -0.0074(15)
C153 0.028(2) 0.0162(18) 0.0139(17) -0.0003(14) -0.0036(15) -0.0052(15)
C139 0.023(2) 0.0216(19) 0.027(2) -0.0067(15) 0.0032(15) -0.0060(15)
C105 0.0207(19) 0.0215(19) 0.0202(19) -0.0033(15) -0.0005(15) -0.0080(15)
C144 0.022(2) 0.0191(19) 0.027(2) -0.0062(15) 0.0028(15) -0.0055(15)
C113 0.028(2) 0.0176(18) 0.0194(18) -0.0012(14) -0.0058(15) -0.0096(16)
C119 0.032(2) 0.0178(19) 0.0230(19) -0.0067(15) -0.0030(16) -0.0064(16)
C97 0.023(2) 0.0142(17) 0.0190(18) 0.0018(14) -0.0012(15) -0.0043(15)
C137 0.022(2) 0.0219(19) 0.0139(17) -0.0015(14) -0.0028(14) -0.0057(15)
C98 0.027(2) 0.0215(19) 0.0180(18) 0.0004(15) 0.0018(15) -0.0068(16)
C96 0.0178(18) 0.0171(18) 0.0229(19) -0.0022(14) -0.0012(15) -0.0010(14)
C103 0.025(2) 0.0219(19) 0.0188(18) 0.0002(15) 0.0000(15) -0.0055(16)
C130 0.023(2) 0.027(2) 0.0203(18) -0.0007(15) -0.0002(15) -0.0086(16)
C114 0.037(2) 0.0189(19) 0.0210(19) -0.0029(15) -0.0075(16) -0.0102(17)
C106 0.0201(19) 0.024(2) 0.031(2) -0.0050(16) 0.0022(16) -0.0070(16)
C99 0.029(2) 0.027(2) 0.0195(19) -0.0016(15) -0.0040(16) -0.0029(16)
C127 0.0195(19) 0.0218(19) 0.0223(19) -0.0070(15) 0.0018(15) -0.0081(15)
C136 0.022(2) 0.026(2) 0.025(2) -0.0013(16) 0.0019(15) -0.0090(16)
C152 0.030(2) 0.0196(19) 0.0205(19) -0.0047(15) -0.0008(16) -0.0060(16)
C111 0.025(2) 0.0216(19) 0.031(2) -0.0031(16) -0.0062(16) -0.0079(16)
C100 0.041(2) 0.033(2) 0.020(2) 0.0001(16) -0.0103(17) -0.0043(19)
C124 0.030(2) 0.039(2) 0.028(2) -0.0162(18) 0.0109(17) -0.0082(18)
C107 0.029(2) 0.037(2) 0.029(2) 0.0004(18) 0.0008(17) -0.0084(18)
C118 0.041(2) 0.028(2) 0.0173(19) -0.0060(16) -0.0019(17) -0.0071(18)
C131 0.023(2) 0.036(2) 0.029(2) 0.0004(17) -0.0025(16) -0.0073(17)
C115 0.039(2) 0.033(2) 0.025(2) -0.0061(17) -0.0084(18) -0.0076(18)
C143 0.021(2) 0.033(2) 0.035(2) -0.0050(18) -0.0001(17) -0.0018(17)
C151 0.038(2) 0.039(2) 0.020(2) -0.0057(17) -0.0043(17) -0.0011(19)
C102 0.028(2) 0.036(2) 0.0205(19) -0.0030(16) 0.0004(16) -0.0043(17)
C125 0.019(2) 0.032(2) 0.039(2) -0.0148(18) 0.0053(17) -0.0036(16)
C92 0.021(2) 0.036(2) 0.037(2) -0.0138(18) 0.0079(17) -0.0053(17)
C134 0.029(2) 0.042(2) 0.0168(19) -0.0018(17) 0.0000(16) -0.0097(18)
C158 0.032(2) 0.026(2) 0.027(2) -0.0046(16) -0.0009(16) -0.0082(17)
C94 0.025(2) 0.034(2) 0.027(2) -0.0059(17) -0.0007(16) 0.0027(17)
C154 0.033(2) 0.024(2) 0.040(2) -0.0053(18) 0.0003(18) -0.0044(17)
C108 0.021(2) 0.040(2) 0.044(3) -0.006(2) 0.0037(18) -0.0083(18)
C116 0.052(3) 0.036(2) 0.024(2) -0.0036(18) -0.0156(19) -0.008(2)
C149 0.041(3) 0.034(2) 0.034(2) 0.0005(18) -0.018(2) -0.0011(19)
C162 0.036(2) 0.035(2) 0.032(2) 0.0016(18) -0.0009(18) -0.0100(19)
C163 0.029(2) 0.034(2) 0.043(2) -0.0045(19) 0.0058(18) -0.0071(18)
C93 0.023(2) 0.040(2) 0.040(2) -0.0082(19) -0.0017(18) 0.0035(18)
C142 0.023(2) 0.045(3) 0.046(3) -0.012(2) 0.0070(19) -0.0020(19)
C155 0.031(2) 0.027(2) 0.042(2) -0.0072(18) 0.0050(18) -0.0090(18)
C133 0.036(2) 0.051(3) 0.019(2) 0.0016(18) -0.0059(17) -0.014(2)
C141 0.030(2) 0.048(3) 0.032(2) -0.012(2) 0.0159(18) -0.005(2)
C101 0.038(2) 0.041(2) 0.0187(19) -0.0050(17) 0.0039(17) -0.0064(19)
C150 0.050(3) 0.044(3) 0.021(2) -0.0042(18) -0.0078(19) -0.006(2)
C160 0.034(2) 0.044(3) 0.065(3) -0.026(2) 0.000(2) -0.011(2)
C161 0.054(3) 0.063(3) 0.044(3) -0.012(2) -0.019(2) -0.014(3)
C157 0.039(3) 0.043(3) 0.087(4) -0.027(3) 0.018(3) -0.010(2)
C172 0.044(3) 0.042(4) 0.032(4) -0.012(3) 0.006(2) -0.014(3)
C171 0.041(4) 0.043(5) 0.032(4) -0.010(3) 0.005(2) -0.013(3)
C165 0.039(3) 0.051(3) 0.079(4) -0.019(3) 0.019(2) -0.015(2)
C189 0.053(5) 0.067(7) 0.067(6) -0.012(5) -0.019(5) -0.001(5)
C182 0.028(4) 0.033(3) 0.033(4) -0.011(3) -0.004(3) -0.007(3)
C128 0.0182(18) 0.0184(18) 0.0206(19) -0.0031(14) 0.0020(14) -0.0075(15)
C90 0.026(2) 0.0177(18) 0.0234(19) -0.0047(15) 0.0015(15) -0.0041(15)
C126 0.023(2) 0.027(2) 0.031(2) -0.0080(17) -0.0010(16) -0.0038(16)
C91 0.027(2) 0.026(2) 0.0236(19) -0.0087(16) 0.0060(16) -0.0088(17)
C123 0.029(2) 0.038(2) 0.0172(18) -0.0094(16) 0.0028(15) -0.0063(18)
C148 0.033(2) 0.026(2) 0.027(2) -0.0019(16) -0.0072(17) -0.0012(17)
C117 0.055(3) 0.037(2) 0.0163(19) -0.0048(17) -0.0048(18) -0.008(2)
C109 0.023(2) 0.039(2) 0.048(3) -0.004(2) -0.0095(19) -0.0054(18)
C110 0.026(2) 0.036(2) 0.031(2) -0.0059(18) -0.0080(17) -0.0063(17)
C140 0.029(2) 0.041(2) 0.022(2) -0.0066(17) 0.0046(16) -0.0053(18)
C132 0.028(2) 0.046(3) 0.030(2) 0.0045(19) -0.0101(18) -0.0119(19)
C159 0.036(2) 0.033(2) 0.037(2) -0.0123(18) 0.0012(18) -0.0107(19)
C164 0.036(3) 0.060(3) 0.041(3) -0.003(2) 0.011(2) -0.010(2)
C156 0.037(3) 0.031(2) 0.061(3) -0.015(2) 0.003(2) -0.0023(19)
C170 0.038(4) 0.033(6) 0.033(5) -0.012(4) 0.003(3) -0.018(3)
C186 0.034(3) 0.031(3) 0.033(3) -0.010(3) -0.005(2) -0.006(3)
C185 0.030(2) 0.031(3) 0.028(3) -0.012(2) -0.0002(18) -0.0043(19)
C178 0.031(4) 0.043(4) 0.038(4) -0.007(3) -0.007(3) -0.008(3)
C173 0.042(3) 0.036(3) 0.026(3) -0.008(2) 0.007(2) -0.018(2)
C187 0.036(3) 0.045(4) 0.048(4) -0.017(3) -0.003(3) -0.004(3)
C179 0.040(4) 0.052(4) 0.041(4) -0.011(3) -0.004(3) -0.016(3)
Si3 0.0177(5) 0.0217(5) 0.0143(5) -0.0030(4) -0.0005(4) -0.0031(4)
Si2 0.0201(5) 0.0219(5) 0.0144(5) -0.0027(4) -0.0022(4) -0.0032(4)
Si4 0.0329(6) 0.0319(6) 0.0320(6) -0.0083(5) -0.0019(5) -0.0098(5)
Si1 0.0501(8) 0.0382(7) 0.0359(7) -0.0133(5) 0.0016(5) -0.0176(6)
O3 0.0225(13) 0.0243(13) 0.0202(12) -0.0037(10) -0.0013(10) -0.0066(10)
O1 0.0273(14) 0.0235(13) 0.0214(13) -0.0035(10) -0.0049(10) -0.0063(11)
O2 0.0184(12) 0.0216(13) 0.0168(12) -0.0034(10) -0.0003(9) -0.0030(10)
N12 0.0220(16) 0.0223(16) 0.0174(15) -0.0025(12) 0.0006(12) -0.0058(13)
N3 0.0200(16) 0.0222(16) 0.0156(15) -0.0024(12) -0.0004(12) -0.0024(13)
N16 0.0177(15) 0.0254(16) 0.0161(14) -0.0025(12) -0.0016(12) -0.0057(13)
N1 0.0238(17) 0.0249(16) 0.0169(15) -0.0012(12) -0.0046(12) -0.0070(13)
N14 0.0193(15) 0.0231(16) 0.0181(15) -0.0029(12) -0.0007(12) -0.0062(12)
N10 0.0200(16) 0.0200(15) 0.0197(15) -0.0032(12) -0.0011(12) -0.0039(12)
N5 0.0237(17) 0.0209(16) 0.0191(15) -0.0044(12) -0.0011(12) -0.0040(13)
N2 0.0229(16) 0.0253(16) 0.0182(16) -0.0034(13) -0.0008(13) -0.0072(13)
N9 0.0246(17) 0.0278(17) 0.0187(16) -0.0040(13) -0.0007(13) -0.0045(14)
N4 0.0237(17) 0.0247(16) 0.0173(15) -0.0032(12) -0.0036(13) -0.0036(13)
N8 0.0269(18) 0.0322(18) 0.0204(16) -0.0006(13) -0.0029(14) -0.0070(14)
N7 0.0248(17) 0.0214(16) 0.0167(15) -0.0011(12) -0.0040(12) -0.0025(13)
N11 0.0267(18) 0.0228(16) 0.0217(16) -0.0025(13) -0.0035(13) -0.0035(13)
N13 0.0232(17) 0.0237(16) 0.0213(16) -0.0031(13) -0.0011(13) -0.0065(13)
N6 0.0261(17) 0.0247(17) 0.0224(17) -0.0041(13) -0.0032(13) -0.0018(13)
N15 0.0240(17) 0.0328(18) 0.0185(16) -0.0050(13) -0.0024(13) -0.0042(14)
C17 0.024(2) 0.0187(18) 0.0188(18) -0.0047(14) -0.0015(15) -0.0068(15)
C57 0.023(2) 0.027(2) 0.0164(18) -0.0043(15) -0.0029(15) -0.0056(16)
C18 0.025(2) 0.0190(18) 0.0216(19) -0.0041(15) -0.0018(15) -0.0032(15)
C15 0.0225(19) 0.0229(19) 0.0245(19) -0.0052(15) 0.0014(15) -0.0073(15)
C10 0.023(2) 0.0223(19) 0.0238(19) -0.0038(15) -0.0019(15) -0.0073(16)
C7 0.025(2) 0.029(2) 0.0187(18) -0.0049(15) 0.0021(15) -0.0110(16)
C41 0.027(2) 0.0216(19) 0.0153(17) 0.0009(14) -0.0046(15) -0.0066(16)
C9 0.0219(19) 0.0212(19) 0.0194(18) -0.0041(15) -0.0021(15) -0.0064(15)
C33 0.0199(19) 0.0208(19) 0.028(2) -0.0059(15) 0.0001(15) -0.0038(15)
C24 0.022(2) 0.0200(19) 0.026(2) -0.0062(15) -0.0051(15) -0.0019(15)
C47 0.028(2) 0.0169(18) 0.0225(19) -0.0012(15) -0.0028(15) -0.0063(16)
C39 0.023(2) 0.0196(19) 0.025(2) -0.0009(15) -0.0032(15) -0.0030(15)
C25 0.026(2) 0.0214(19) 0.0223(19) -0.0025(15) -0.0043(16) -0.0034(16)
C23 0.026(2) 0.0185(19) 0.0248(19) -0.0063(15) -0.0001(16) -0.0017(15)
C2 0.027(2) 0.028(2) 0.0211(19) -0.0047(16) -0.0011(16) -0.0086(16)
C42 0.032(2) 0.0191(19) 0.0198(19) -0.0008(15) 0.0010(16) -0.0087(16)
C63 0.023(2) 0.030(2) 0.0205(19) -0.0070(16) 0.0008(15) -0.0067(16)
C8 0.0226(19) 0.0217(19) 0.0203(19) -0.0031(15) 0.0001(15) -0.0080(15)
C50 0.024(2) 0.027(2) 0.025(2) -0.0047(16) -0.0022(16) -0.0066(16)
C43 0.033(2) 0.025(2) 0.024(2) -0.0005(16) -0.0059(17) -0.0049(17)
C26 0.032(2) 0.028(2) 0.025(2) -0.0027(16) -0.0048(17) -0.0039(17)
C45 0.041(2) 0.030(2) 0.0158(19) -0.0043(16) 0.0038(16) -0.0095(18)
C31 0.031(2) 0.031(2) 0.027(2) -0.0005(17) -0.0072(17) -0.0060(17)
C11 0.025(2) 0.032(2) 0.023(2) -0.0025(16) -0.0014(16) -0.0034(17)
C6 0.028(2) 0.038(2) 0.023(2) -0.0046(17) -0.0003(16) -0.0068(18)
C38 0.030(2) 0.026(2) 0.026(2) -0.0006(16) -0.0045(17) -0.0035(17)
C20 0.031(2) 0.032(2) 0.0206(19) -0.0067(16) 0.0034(16) -0.0018(17)
C22 0.024(2) 0.027(2) 0.028(2) -0.0058(16) -0.0029(16) 0.0021(16)
C51 0.025(2) 0.037(2) 0.026(2) -0.0052(17) 0.0037(16) -0.0050(17)
C13 0.032(2) 0.040(2) 0.021(2) 0.0018(17) -0.0114(17) -0.0067(18)
C21 0.023(2) 0.035(2) 0.030(2) -0.0087(17) 0.0066(17) -0.0007(17)
C44 0.043(2) 0.030(2) 0.0149(18) 0.0005(16) -0.0028(17) -0.0087(18)
C3 0.035(2) 0.044(3) 0.020(2) 0.0014(17) -0.0006(17) -0.0129(19)
C35 0.025(2) 0.037(2) 0.030(2) -0.0026(18) 0.0016(17) 0.0003(18)
C60 0.032(2) 0.059(3) 0.018(2) -0.0042(19) -0.0021(17) -0.007(2)
C62 0.027(2) 0.049(3) 0.020(2) -0.0056(18) 0.0016(16) -0.0067(19)
C30 0.033(2) 0.052(3) 0.023(2) -0.0001(19) -0.0061(17) -0.005(2)
C5 0.028(2) 0.051(3) 0.023(2) -0.0067(18) 0.0060(17) -0.0066(19)
C53 0.024(2) 0.042(2) 0.039(2) -0.0054(19) -0.0092(18) -0.0026(18)
C52 0.021(2) 0.041(2) 0.039(2) -0.0093(19) 0.0010(17) -0.0031(18)
C36 0.020(2) 0.037(2) 0.041(2) -0.0036(19) 0.0008(18) 0.0018(18)
C61 0.033(2) 0.062(3) 0.018(2) -0.0082(19) 0.0041(17) -0.008(2)
C78 0.046(3) 0.031(2) 0.040(2) -0.0094(19) -0.007(2) -0.005(2)
C4 0.034(2) 0.058(3) 0.018(2) -0.0037(19) 0.0053(17) -0.011(2)
C81 0.036(2) 0.038(2) 0.039(2) -0.0005(19) -0.0102(19) -0.0101(19)
C69 0.057(3) 0.048(3) 0.037(2) -0.012(2) 0.003(2) -0.024(2)
C84 0.034(3) 0.055(3) 0.073(3) -0.014(3) -0.005(2) -0.003(2)
C86 0.061(3) 0.048(3) 0.057(3) -0.004(2) -0.027(3) -0.014(2)
C74 0.045(3) 0.060(3) 0.056(3) -0.022(3) 0.011(2) -0.014(2)
C05J 0.068(3) 0.051(3) 0.046(3) -0.016(2) 0.005(2) -0.015(3)
C79 0.052(3) 0.045(3) 0.063(3) -0.017(2) 0.010(2) -0.008(2)
C65 0.089(4) 0.050(3) 0.033(3) -0.006(2) -0.012(3) -0.018(3)
C87 0.060(3) 0.053(3) 0.053(3) -0.004(2) -0.026(3) -0.011(3)
C68 0.041(3) 0.071(3) 0.043(3) -0.005(2) -0.013(2) -0.005(2)
C88 0.047(3) 0.078(4) 0.041(3) -0.006(3) -0.017(2) -0.004(3)
C70 0.069(4) 0.068(4) 0.053(3) -0.010(3) 0.011(3) -0.029(3)
C71 0.071(4) 0.074(4) 0.052(3) -0.002(3) -0.001(3) -0.025(3)
C76 0.046(3) 0.094(4) 0.073(4) -0.041(3) 0.002(3) -0.003(3)
C67 0.066(4) 0.088(4) 0.049(3) 0.007(3) -0.008(3) 0.003(3)
C75 0.052(3) 0.094(4) 0.059(3) -0.029(3) -0.004(3) -0.006(3)
C66 0.077(4) 0.075(4) 0.069(4) -0.004(3) -0.025(3) -0.021(3)
C80 0.047(3) 0.052(3) 0.112(5) 0.001(3) 0.007(3) 0.004(3)
C56 0.0199(19) 0.0234(19) 0.0231(19) -0.0053(15) -0.0014(15) -0.0038(15)
C16 0.0219(19) 0.0235(19) 0.0162(18) -0.0033(14) -0.0039(15) -0.0042(15)
C49 0.024(2) 0.0215(19) 0.023(2) -0.0057(15) 0.0038(15) -0.0089(15)
C64 0.022(2) 0.0223(19) 0.0180(18) -0.0059(15) -0.0006(15) -0.0052(15)
C40 0.0235(19) 0.0194(18) 0.0201(19) -0.0018(14) -0.0040(15) -0.0050(15)
C48 0.027(2) 0.0171(18) 0.0176(18) -0.0029(14) 0.0045(15) -0.0082(15)
C1 0.025(2) 0.027(2) 0.0215(19) -0.0052(15) 0.0009(16) -0.0091(16)
C34 0.023(2) 0.022(2) 0.028(2) -0.0017(16) -0.0014(16) -0.0043(16)
C19 0.028(2) 0.029(2) 0.0191(19) -0.0029(16) 0.0009(16) -0.0038(17)
C58 0.026(2) 0.033(2) 0.0186(19) -0.0083(16) -0.0014(15) -0.0057(17)
C14 0.026(2) 0.037(2) 0.0166(18) -0.0038(16) -0.0032(15) -0.0042(17)
C32 0.029(2) 0.029(2) 0.0194(19) -0.0021(16) -0.0024(16) -0.0077(17)
C46 0.030(2) 0.027(2) 0.022(2) -0.0042(16) 0.0064(16) -0.0075(17)
C55 0.022(2) 0.025(2) 0.028(2) -0.0050(16) -0.0013(16) -0.0054(16)
C37 0.025(2) 0.031(2) 0.041(2) -0.0016(18) -0.0099(18) 0.0023(17)
C54 0.027(2) 0.040(2) 0.030(2) -0.0044(18) -0.0054(17) -0.0049(18)
C59 0.029(2) 0.044(2) 0.022(2) -0.0057(18) -0.0038(17) -0.0054(18)
C12 0.023(2) 0.036(2) 0.032(2) -0.0028(18) -0.0066(17) -0.0009(17)
C82 0.033(2) 0.047(3) 0.039(2) -0.002(2) -0.0004(19) -0.014(2)
C27 0.031(2) 0.044(3) 0.032(2) -0.0026(19) -0.0084(18) 0.0008(19)
C85 0.054(3) 0.039(3) 0.036(2) -0.006(2) -0.010(2) -0.011(2)
C77 0.052(3) 0.043(3) 0.032(2) -0.008(2) -0.005(2) -0.011(2)
C29 0.044(3) 0.064(3) 0.029(2) 0.002(2) -0.014(2) -0.005(2)
C83 0.043(3) 0.044(3) 0.050(3) -0.009(2) -0.003(2) -0.003(2)
C28 0.036(3) 0.063(3) 0.036(2) -0.002(2) -0.014(2) -0.002(2)
C72 0.060(4) 0.087(4) 0.053(3) -0.009(3) 0.011(3) -0.010(3)
C176 0.025(3) 0.031(3) 0.024(3) -0.007(2) -0.001(2) -0.007(2)
C169 0.047(4) 0.067(13) 0.059(9) 0.002(8) 0.012(4) -0.002(5)
C168 0.046(4) 0.022(5) 0.030(5) -0.006(4) 0.015(3) -0.010(4)
C167 0.035(3) 0.014(4) 0.025(5) -0.003(4) 0.007(3) -0.007(3)
C166 0.036(3) 0.018(4) 0.021(3) -0.002(2) 0.006(2) -0.006(2)
Si8 0.0249(12) 0.0189(11) 0.0178(15) -0.0029(9) -0.0012(10) -0.0058(9)
C174 0.033(4) 0.036(3) 0.026(3) -0.010(2) -0.005(3) -0.011(3)
C175 0.028(5) 0.039(4) 0.025(4) -0.007(3) -0.003(3) -0.011(3)
C181 0.043(6) 0.050(5) 0.037(5) -0.012(4) -0.015(4) -0.013(4)
C180 0.048(6) 0.058(6) 0.039(5) -0.010(4) -0.016(4) -0.008(5)
C183 0.028(2) 0.024(3) 0.024(3) -0.006(2) -0.001(2) -0.003(2)
C184 0.035(3) 0.028(4) 0.030(4) -0.009(3) 0.006(2) -0.007(3)
C188 0.037(3) 0.035(4) 0.042(5) -0.013(3) 0.002(3) -0.005(3)
C190 0.033(6) 0.034(4) 0.034(6) -0.014(3) 0.005(4) -0.005(3)

loop_
_atom_type_symbol
_atom_type_description
_atom_type_scat_dispersion_real
_atom_type_scat_dispersion_imag
_atom_type_scat_source
C C 0.0033 0.0016 'International Tables Vol C Tables 4.2.6.8 and 6.1.1.4'
H H 0.0000 0.0000 'International Tables Vol C Tables 4.2.6.8 and 6.1.1.4'
N N 0.0061 0.0033 'International Tables Vol C Tables 4.2.6.8 and 6.1.1.4'
O O 0.0106 0.0060 'International Tables Vol C Tables 4.2.6.8 and 6.1.1.4'
Si Si 0.0817 0.0704 'International Tables Vol C Tables 4.2.6.8 and 6.1.1.4'

loop_
_geom_angle_atom_site_label_1
_geom_angle_atom_site_label_2
_geom_angle_atom_site_label_3
_geom_angle
O6 Si7 N32 89.56(12)
O6 Si7 N26 89.82(12)
O6 Si7 N30 89.50(12)
O6 Si7 N28 88.88(12)
O5 Si7 O6 179.77(14)
O5 Si7 N32 90.65(11)
O5 Si7 N26 90.09(11)
O5 Si7 N30 90.59(12)
O5 Si7 N28 90.91(11)
N32 Si7 N28 178.40(13)
N26 Si7 N32 90.10(12)
N26 Si7 N28 90.25(12)
N30 Si7 N32 89.80(12)
N30 Si7 N26 179.31(12)
N30 Si7 N28 89.84(12)
O4 Si6 N22 89.88(12)
O4 Si6 N20 88.97(12)
O4 Si6 N18 88.67(12)
O4 Si6 N24 91.16(12)
O5 Si6 O4 178.97(12)
O5 Si6 N22 90.37(12)
O5 Si6 N20 90.03(11)
O5 Si6 N18 91.09(12)
O5 Si6 N24 89.84(11)
N22 Si6 N18 178.53(13)
N22 Si6 N24 90.03(12)
N20 Si6 N22 90.21(12)
N20 Si6 N18 89.98(12)
N20 Si6 N24 179.73(14)
N24 Si6 N18 89.79(12)
O4 Si5 C158 110.21(15)
O4 Si5 C154 110.49(16)
O4 Si5 C162 111.23(16)
C154 Si5 C158 110.45(18)
C154 Si5 C162 106.76(18)
C162 Si5 C158 107.60(18)
O6 Si08 C185 107.7(2)
O6 Si08 C173 107.3(3)
O6 Si08 C176 108.0(2)
C185 Si08 C173 115.1(3)
C185 Si08 C176 108.7(4)
C176 Si08 C173 109.8(4)
Si5 O4 Si6 159.78(16)
Si08 O6 Si7 164.74(18)
Si8 O6 Si7 165.44(19)
Si7 O5 Si6 178.93(15)
C146 N32 Si7 126.5(2)
C146 N32 C153 107.7(3)
C153 N32 Si7 125.8(2)
C112 N22 Si6 126.8(2)
C112 N22 C105 107.1(3)
C105 N22 Si6 126.2(2)
C104 N20 Si6 126.3(2)
C97 N20 Si6 126.1(2)
C97 N20 C104 107.5(3)
C121 N26 Si7 126.7(2)
C121 N26 C128 107.6(3)
C128 N26 Si7 125.8(2)
C89 N18 Si6 126.4(2)
C96 N18 Si6 126.2(2)
C96 N18 C89 107.3(3)
C120 N24 Si6 126.1(2)
C113 N24 Si6 125.9(2)
C113 N24 C120 108.0(3)
C138 N30 Si7 126.5(2)
C138 N30 C145 107.4(3)
C145 N30 Si7 126.0(2)
C129 N28 Si7 126.1(2)
C129 N28 C137 107.7(3)
C137 N28 Si7 126.1(2)
C120 N17 C89 121.7(3)
C153 N25 C121 122.0(3)
C145 N31 C146 121.5(3)
C128 N27 C129 121.9(3)
C97 N19 C96 121.3(3)
C105 N21 C104 122.0(3)
C137 N29 C138 121.9(3)
C112 N23 C113 121.9(3)
N24 C120 C119 109.0(3)
N17 C120 N24 128.2(3)
N17 C120 C119 122.8(3)
N28 C129 C130 109.6(3)
N27 C129 N28 127.7(3)
N27 C129 C130 122.6(3)
N20 C104 C103 109.3(3)
N21 C104 N20 127.4(3)
N21 C104 C103 123.2(3)
N26 C121 C122 109.5(3)
N25 C121 N26 127.6(3)
N25 C121 C122 122.9(3)
C94 C95 C96 131.8(3)
C90 C95 C96 106.7(3)
C90 C95 C94 121.5(3)
N30 C138 C139 109.4(3)
N29 C138 N30 127.4(3)
N29 C138 C139 123.1(3)
N32 C146 C147 109.9(3)
N31 C146 N32 128.0(3)
N31 C146 C147 122.1(3)
N18 C89 C90 109.7(3)
N17 C89 N18 127.7(3)
N17 C89 C90 122.6(3)
N22 C112 C111 110.0(3)
N23 C112 N22 127.0(3)
N23 C112 C111 123.0(3)
N30 C145 C144 109.6(3)
N31 C145 N30 128.1(3)
N31 C145 C144 122.4(3)
C152 C147 C146 106.1(3)
C152 C147 C148 121.8(3)
C148 C147 C146 132.1(3)
C127 C122 C121 106.9(3)
C127 C122 C123 121.2(3)
C123 C122 C121 131.9(3)
N32 C153 C152 109.0(3)
N25 C153 N32 127.8(3)
N25 C153 C152 123.2(3)
C144 C139 C138 107.1(3)
C144 C139 C140 121.5(3)
C140 C139 C138 131.4(3)
N22 C105 C106 109.5(3)
N21 C105 N22 127.6(3)
N21 C105 C106 122.8(3)
C139 C144 C145 106.5(3)
C139 C144 C143 121.5(3)
C143 C144 C145 132.0(3)
N24 C113 C114 109.7(3)
N23 C113 N24 128.3(3)
N23 C113 C114 122.0(3)
C114 C119 C120 106.9(3)
C114 C119 C118 121.3(3)
C118 C119 C120 131.7(3)
N20 C97 C98 109.6(3)
N19 C97 N20 128.3(3)
N19 C97 C98 122.1(3)
N28 C137 C136 109.5(3)
N29 C137 N28 127.8(3)
N29 C137 C136 122.6(3)
C103 C98 C97 106.3(3)
C103 C98 C99 121.7(3)
C99 C98 C97 132.0(3)
N18 C96 C95 109.7(3)
N19 C96 N18 127.9(3)
N19 C96 C95 122.5(3)
C98 C103 C104 107.3(3)
C98 C103 C102 121.2(3)
C102 C103 C104 131.6(3)
C136 C130 C129 106.4(3)
C136 C130 C131 121.0(3)
C131 C130 C129 132.5(3)
C119 C114 C113 106.4(3)
C119 C114 C115 121.8(3)
C115 C114 C113 131.7(4)
C111 C106 C105 106.7(3)
C107 C106 C105 132.3(3)
C107 C106 C111 121.0(3)
C98 C99 H99 121.6
C100 C99 C98 116.9(3)
C100 C99 H99 121.6
C122 C127 C128 106.6(3)
C122 C127 C126 121.4(3)
C126 C127 C128 132.0(3)
C130 C136 C137 106.7(3)
C130 C136 C134 121.2(3)
C134 C136 C137 132.0(3)
C147 C152 C153 107.3(3)
C147 C152 C151 120.7(3)
C151 C152 C153 131.9(3)
C106 C111 C112 106.7(3)
C106 C111 C110 121.5(3)
C110 C111 C112 131.8(3)
C99 C100 H100 119.2
C99 C100 C101 121.5(3)
C101 C100 H100 119.2
C125 C124 H124 119.3
C125 C124 C123 121.5(3)
C123 C124 H124 119.3
C106 C107 H107 121.3
C108 C107 C106 117.4(4)
C108 C107 H107 121.3
C119 C118 H118 121.6
C117 C118 C119 116.8(4)
C117 C118 H118 121.6
C130 C131 H131 121.3
C132 C131 C130 117.4(4)
C132 C131 H131 121.3
C114 C115 H115 121.8
C116 C115 C114 116.5(4)
C116 C115 H115 121.8
C144 C143 H143 121.4
C142 C143 C144 117.2(4)
C142 C143 H143 121.4
C152 C151 H151 121.5
C150 C151 C152 117.0(4)
C150 C151 H151 121.5
C103 C102 H102 121.3
C101 C102 C103 117.4(3)
C101 C102 H102 121.3
C124 C125 H125 119.3
C124 C125 C126 121.5(3)
C126 C125 H125 119.3
C93 C92 H92 119.0
C91 C92 H92 119.0
C91 C92 C93 122.0(3)
C136 C134 H134 121.3
C133 C134 C136 117.3(4)
C133 C134 H134 121.3
Si5 C158 H15A 108.9
Si5 C158 H15B 108.9
H15A C158 H15B 107.7
C159 C158 Si5 113.3(3)
C159 C158 H15A 108.9
C159 C158 H15B 108.9
C95 C94 H94 121.3
C93 C94 C95 117.4(3)
C93 C94 H94 121.3
Si5 C154 H15C 107.9
Si5 C154 H15D 107.9
H15C C154 H15D 107.2
C155 C154 Si5 117.7(3)
C155 C154 H15C 107.9
C155 C154 H15D 107.9
C107 C108 H108 119.4
C109 C108 C107 121.2(4)
C109 C108 H108 119.4
C115 C116 H116 119.1
C115 C116 C117 121.9(4)
C117 C116 H116 119.1
C150 C149 H149 119.3
C148 C149 H149 119.3
C148 C149 C150 121.3(4)
Si5 C162 H16A 107.7
Si5 C162 H16B 107.7
H16A C162 H16B 107.1
C163 C162 Si5 118.5(3)
C163 C162 H16A 107.7
C163 C162 H16B 107.7
C162 C163 H16C 108.3
C162 C163 H16D 108.3
H16C C163 H16D 107.4
C164 C163 C162 115.9(3)
C164 C163 H16C 108.3
C164 C163 H16D 108.3
C92 C93 H93 119.6
C94 C93 C92 120.7(4)
C94 C93 H93 119.6
C143 C142 H142 119.2
C143 C142 C141 121.6(4)
C141 C142 H142 119.2
C154 C155 H15E 108.8
C154 C155 H15F 108.8
C154 C155 C156 113.8(3)
H15E C155 H15F 107.7
C156 C155 H15E 108.8
C156 C155 H15F 108.8
C134 C133 H133 119.3
C134 C133 C132 121.4(4)
C132 C133 H133 119.3
C142 C141 H141 119.3
C140 C141 C142 121.4(4)
C140 C141 H141 119.3
C100 C101 H101 119.3
C102 C101 C100 121.3(3)
C102 C101 H101 119.3
C151 C150 C149 122.1(4)
C151 C150 H150 118.9
C149 C150 H150 118.9
H16E C160 H16F 107.5
C161 C160 H16E 108.6
C161 C160 H16F 108.6
C161 C160 C159 114.8(4)
C159 C160 H16E 108.6
C159 C160 H16F 108.6
C160 C161 H16G 109.5
C160 C161 H16H 109.5
C160 C161 H16I 109.5
H16G C161 H16H 109.5
H16G C161 H16I 109.5
H16H C161 H16I 109.5
H15G C157 H15H 109.5
H15G C157 H15I 109.5
H15H C157 H15I 109.5
C156 C157 H15G 109.5
C156 C157 H15H 109.5
C156 C157 H15I 109.5
H17A C172 H17B 107.6
C171 C172 H17A 108.7
C171 C172 H17B 108.7
C171 C172 C173 114.2(5)
C173 C172 H17A 108.7
C173 C172 H17B 108.7
C172 C171 H17C 109.3
C172 C171 H17D 109.3
C172 C171 C170 111.8(5)
H17C C171 H17D 107.9
C170 C171 H17C 109.3
C170 C171 H17D 109.3
H16J C165 H16K 109.5
H16J C165 H16L 109.5
H16K C165 H16L 109.5
C164 C165 H16J 109.5
C164 C165 H16K 109.5
C164 C165 H16L 109.5
H18A C189 H18B 109.5
H18A C189 H18C 109.5
H18B C189 H18C 109.5
C187 C189 H18A 109.5
C187 C189 H18B 109.5
C187 C189 H18C 109.5
H18D C182 H18E 107.8
C178 C182 H18D 109.1
C178 C182 H18E 109.1
C176 C182 H18D 109.1
C176 C182 H18E 109.1
C176 C182 C178 112.5(4)
N26 C128 C127 109.5(3)
N27 C128 N26 128.2(3)
N27 C128 C127 122.3(3)
C95 C90 C89 106.6(3)
C95 C90 C91 121.0(3)
C91 C90 C89 132.4(3)
C127 C126 H126 121.4
C125 C126 C127 117.1(3)
C125 C126 H126 121.4
C92 C91 C90 117.4(3)
C92 C91 H91 121.3
C90 C91 H91 121.3
C122 C123 H123 121.4
C124 C123 C122 117.2(3)
C124 C123 H123 121.4
C147 C148 H148 121.5
C149 C148 C147 116.9(4)
C149 C148 H148 121.5
C118 C117 C116 121.6(4)
C118 C117 H117 119.2
C116 C117 H117 119.2
C108 C109 H109 119.1
C110 C109 C108 121.8(4)
C110 C109 H109 119.1
C111 C110 H110 121.5
C109 C110 C111 117.0(4)
C109 C110 H110 121.5
C139 C140 H140 121.6
C141 C140 C139 116.9(4)
C141 C140 H140 121.6
C131 C132 C133 121.7(4)
C131 C132 H132 119.2
C133 C132 H132 119.2
C158 C159 H15J 108.7
C158 C159 H15K 108.7
C160 C159 C158 114.4(3)
C160 C159 H15J 108.7
C160 C159 H15K 108.7
H15J C159 H15K 107.6
C163 C164 H16M 108.4
C163 C164 H16N 108.4
C165 C164 C163 115.7(4)
C165 C164 H16M 108.4
C165 C164 H16N 108.4
H16M C164 H16N 107.4
C155 C156 H15L 108.7
C155 C156 H15M 108.7
C157 C156 C155 114.1(4)
C157 C156 H15L 108.7
C157 C156 H15M 108.7
H15L C156 H15M 107.6
C171 C170 H17E 109.5
C171 C170 H17F 109.5
C171 C170 H17G 109.5
H17E C170 H17F 109.5
H17E C170 H17G 109.5
H17F C170 H17G 109.5
H18F C186 H18G 107.9
C185 C186 H18F 109.2
C185 C186 H18G 109.2
C187 C186 H18F 109.2
C187 C186 H18G 109.2
C187 C186 C185 112.1(5)
Si08 C185 H18H 108.3
Si08 C185 H18I 108.3
C186 C185 Si08 115.7(4)
C186 C185 H18H 108.3
C186 C185 H18I 108.3
H18H C185 H18I 107.4
C182 C178 H17H 109.2
C182 C178 H17I 109.2
H17H C178 H17I 107.9
C179 C178 C182 111.9(5)
C179 C178 H17H 109.2
C179 C178 H17I 109.2
Si08 C173 H17J 109.4
Si08 C173 H17K 109.4
C172 C173 Si08 111.3(5)
C172 C173 H17J 109.4
C172 C173 H17K 109.4
H17J C173 H17K 108.0
C189 C187 H18J 109.2
C189 C187 H18K 109.2
C186 C187 C189 112.2(6)
C186 C187 H18J 109.2
C186 C187 H18K 109.2
H18J C187 H18K 107.9
C178 C179 H17L 109.5
C178 C179 H17M 109.5
C178 C179 H17N 109.5
H17L C179 H17M 109.5
H17L C179 H17N 109.5
H17M C179 H17N 109.5
O3 Si3 N12 88.96(12)
O3 Si3 N16 91.19(12)
O3 Si3 N14 89.57(12)
O3 Si3 N10 88.88(12)
O2 Si3 O3 178.89(12)
O2 Si3 N12 89.96(12)
O2 Si3 N16 89.89(12)
O2 Si3 N14 90.69(12)
O2 Si3 N10 90.86(12)
N12 Si3 N16 179.85(14)
N12 Si3 N10 89.79(12)
N14 Si3 N12 90.27(12)
N14 Si3 N16 89.73(12)
N14 Si3 N10 178.45(13)
N10 Si3 N16 90.22(12)
O1 Si2 N3 90.42(12)
O1 Si2 N1 88.28(12)
O1 Si2 N5 90.28(12)
O1 Si2 N7 89.24(12)
O2 Si2 O1 179.06(13)
O2 Si2 N3 90.12(12)
O2 Si2 N1 90.94(12)
O2 Si2 N5 90.49(12)
O2 Si2 N7 90.23(12)
N3 Si2 N1 90.28(12)
N3 Si2 N7 179.59(13)
N5 Si2 N3 90.17(12)
N5 Si2 N1 178.50(13)
N5 Si2 N7 89.60(12)
N7 Si2 N1 89.94(12)
O3 Si4 C81 107.10(16)
O3 Si4 C85 110.58(16)
O3 Si4 C77 110.14(17)
C81 Si4 C85 112.08(19)
C81 Si4 C77 111.0(2)
C77 Si4 C85 105.97(19)
O1 Si1 C69 107.88(17)
O1 Si1 C05J 109.76(19)
O1 Si1 C65 110.23(18)
C69 Si1 C65 108.9(2)
C05J Si1 C69 109.6(2)
C05J Si1 C65 110.4(2)
Si4 O3 Si3 154.72(16)
Si1 O1 Si2 158.45(16)
Si2 O2 Si3 178.77(16)
C41 N12 Si3 126.5(2)
C41 N12 C48 107.6(3)
C48 N12 Si3 125.7(2)
C9 N3 Si2 126.1(2)
C16 N3 Si2 126.3(2)
C16 N3 C9 107.6(3)
C57 N16 Si3 126.0(2)
C57 N16 C64 107.9(3)
C64 N16 Si3 126.0(2)
C8 N1 Si2 126.0(2)
C8 N1 C1 107.8(3)
C1 N1 Si2 126.2(2)
C56 N14 Si3 126.5(2)
C56 N14 C49 107.5(3)
C49 N14 Si3 126.0(2)
C33 N10 Si3 126.0(2)
C40 N10 Si3 126.4(2)
C40 N10 C33 107.5(3)
C17 N5 Si2 126.1(2)
C24 N5 Si2 126.7(2)
C24 N5 C17 107.1(3)
C8 N2 C9 121.3(3)
C64 N9 C33 121.8(3)
C16 N4 C17 121.7(3)
C32 N8 C1 121.0(3)
C25 N7 Si2 126.3(2)
C32 N7 Si2 126.1(2)
C32 N7 C25 107.5(3)
C41 N11 C40 121.9(3)
C48 N13 C49 121.6(3)
C25 N6 C24 121.4(3)
C56 N15 C57 121.3(3)
N5 C17 C18 109.9(3)
N4 C17 N5 127.6(3)
N4 C17 C18 122.4(3)
N16 C57 C58 109.3(3)
N15 C57 N16 128.3(3)
N15 C57 C58 122.3(3)
C23 C18 C17 106.5(3)
C19 C18 C17 132.4(3)
C19 C18 C23 121.0(3)
C10 C15 C16 106.2(3)
C10 C15 C14 121.3(3)
C14 C15 C16 132.5(3)
C15 C10 C9 106.8(3)
C15 C10 C11 121.0(3)
C11 C10 C9 132.2(3)
C2 C7 C8 106.5(3)
C6 C7 C2 121.4(3)
C6 C7 C8 132.1(3)
N12 C41 C42 109.6(3)
N11 C41 N12 127.4(3)
N11 C41 C42 122.9(3)
N3 C9 C10 109.7(3)
N2 C9 N3 128.0(3)
N2 C9 C10 122.3(3)
N10 C33 C34 109.3(3)
N9 C33 N10 127.7(3)
N9 C33 C34 123.0(3)
N5 C24 C23 109.9(3)
N6 C24 N5 127.6(3)
N6 C24 C23 122.4(3)
C42 C47 C48 106.9(3)
C42 C47 C46 121.6(3)
C46 C47 C48 131.4(3)
C38 C39 C40 132.1(3)
C38 C39 C34 121.2(3)
C34 C39 C40 106.7(3)
N7 C25 C26 109.7(3)
N6 C25 N7 127.9(3)
N6 C25 C26 122.4(3)
C18 C23 C24 106.6(3)
C22 C23 C18 121.6(3)
C22 C23 C24 131.8(3)
C7 C2 C3 121.6(3)
C7 C2 C1 106.7(3)
C3 C2 C1 131.6(3)
C47 C42 C41 106.5(3)
C47 C42 C43 121.1(3)
C43 C42 C41 132.4(3)
C62 C63 C64 131.8(3)
C58 C63 C62 121.5(3)
C58 C63 C64 106.7(3)
N1 C8 C7 109.1(3)
N2 C8 N1 128.3(3)
N2 C8 C7 122.6(3)
C51 C50 C49 131.9(3)
C55 C50 C51 121.1(3)
C55 C50 C49 106.9(3)
C42 C43 H43 121.4
C44 C43 C42 117.2(3)
C44 C43 H43 121.4
C31 C26 C25 106.5(3)
C27 C26 C25 132.3(4)
C27 C26 C31 121.2(3)
C44 C45 H45 119.2
C46 C45 H45 119.2
C46 C45 C44 121.6(3)
C26 C31 C32 106.2(3)
C30 C31 C26 121.5(4)
C30 C31 C32 132.2(4)
C10 C11 H11 121.3
C12 C11 C10 117.4(3)
C12 C11 H11 121.3
C7 C6 H6 121.6
C7 C6 C5 116.8(3)
C5 C6 H6 121.6
C39 C38 H38 121.2
C37 C38 C39 117.5(3)
C37 C38 H38 121.2
C21 C20 H20 119.3
C19 C20 H20 119.3
C19 C20 C21 121.4(3)
C23 C22 H22 121.4
C21 C22 C23 117.1(3)
C21 C22 H22 121.4
C50 C51 H51 121.3
C52 C51 C50 117.3(3)
C52 C51 H51 121.3
C14 C13 H13 119.2
C14 C13 C12 121.7(3)
C12 C13 H13 119.2
C20 C21 H21 119.3
C22 C21 C20 121.4(3)
C22 C21 H21 119.3
C43 C44 C45 121.3(3)
C43 C44 H44 119.4
C45 C44 H44 119.4
C2 C3 H3 121.4
C4 C3 C2 117.3(4)
C4 C3 H3 121.4
C36 C35 H35 121.3
C36 C35 C34 117.4(4)
C34 C35 H35 121.3
C61 C60 H60 119.5
C59 C60 H60 119.5
C59 C60 C61 120.9(4)
C63 C62 H62 121.6
C61 C62 C63 116.8(4)
C61 C62 H62 121.6
C31 C30 H30 121.3
C29 C30 C31 117.4(4)
C29 C30 H30 121.3
C6 C5 H5 119.2
C6 C5 C4 121.6(4)
C4 C5 H5 119.2
C52 C53 H53 119.2
C54 C53 H53 119.2
C54 C53 C52 121.6(4)
C51 C52 C53 121.5(4)
C51 C52 H52 119.3
C53 C52 H52 119.3
C35 C36 H36 119.4
C35 C36 C37 121.2(4)
C37 C36 H36 119.4
C60 C61 H61 119.0
C62 C61 C60 122.0(4)
C62 C61 H61 119.0
H78A C78 H78B 107.6
C79 C78 H78A 108.7
C79 C78 H78B 108.7
C77 C78 H78A 108.7
C77 C78 H78B 108.7
C77 C78 C79 114.4(4)
C3 C4 C5 121.3(4)
C3 C4 H4 119.3
C5 C4 H4 119.3
Si4 C81 H81A 107.8
Si4 C81 H81B 107.8
H81A C81 H81B 107.2
C82 C81 Si4 117.8(3)
C82 C81 H81A 107.8
C82 C81 H81B 107.8
Si1 C69 H69A 108.9
Si1 C69 H69B 108.9
H69A C69 H69B 107.7
C70 C69 Si1 113.3(3)
C70 C69 H69A 108.9
C70 C69 H69B 108.9
H84A C84 H84B 109.5
H84A C84 H84C 109.5
H84B C84 H84C 109.5
C83 C84 H84A 109.5
C83 C84 H84B 109.5
C83 C84 H84C 109.5
H86A C86 H86B 107.7
C87 C86 H86A 108.9
C87 C86 H86B 108.9
C85 C86 H86A 108.9
C85 C86 H86B 108.9
C85 C86 C87 113.5(4)
H74A C74 H74B 107.3
C05J C74 H74A 108.0
C05J C74 H74B 108.0
C05J C74 C75 117.0(4)
C75 C74 H74A 108.0
C75 C74 H74B 108.0
Si1 C05J H05Z 109.2
Si1 C05J H 109.2
C74 C05J Si1 112.1(3)
C74 C05J H05Z 109.2
C74 C05J H 109.2
H05Z C05J H 107.9
C78 C79 H79A 108.7
C78 C79 H79B 108.7
H79A C79 H79B 107.6
C80 C79 C78 114.1(4)
C80 C79 H79A 108.7
C80 C79 H79B 108.7
Si1 C65 H65A 108.7
Si1 C65 H65B 108.7
H65A C65 H65B 107.6
C66 C65 Si1 114.2(4)
C66 C65 H65A 108.7
C66 C65 H65B 108.7
C86 C87 H87A 108.8
C86 C87 H87B 108.8
H87A C87 H87B 107.7
C88 C87 C86 113.9(4)
C88 C87 H87A 108.8
C88 C87 H87B 108.8
H68A C68 H68B 109.5
H68A C68 H68C 109.5
H68B C68 H68C 109.5
C67 C68 H68A 109.5
C67 C68 H68B 109.5
C67 C68 H68C 109.5
C87 C88 H88A 109.5
C87 C88 H88B 109.5
C87 C88 H88C 109.5
H88A C88 H88B 109.5
H88A C88 H88C 109.5
H88B C88 H88C 109.5
C69 C70 H70A 108.8
C69 C70 H70B 108.8
H70A C70 H70B 107.7
C71 C70 C69 113.9(5)
C71 C70 H70A 108.8
C71 C70 H70B 108.8
C70 C71 H71A 108.7
C70 C71 H71B 108.7
C70 C71 C72 114.2(5)
H71A C71 H71B 107.6
C72 C71 H71A 108.7
C72 C71 H71B 108.7
H76A C76 H76B 109.5
H76A C76 H76C 109.5
H76B C76 H76C 109.5
C75 C76 H76A 109.5
C75 C76 H76B 109.5
C75 C76 H76C 109.5
C68 C67 H67A 108.5
C68 C67 H67B 108.5
C68 C67 C66 115.2(5)
H67A C67 H67B 107.5
C66 C67 H67A 108.5
C66 C67 H67B 108.5
C74 C75 H75A 109.2
C74 C75 H75B 109.2
C76 C75 C74 112.0(4)
C76 C75 H75A 109.2
C76 C75 H75B 109.2
H75A C75 H75B 107.9
C65 C66 C67 112.7(5)
C65 C66 H66A 109.1
C65 C66 H66B 109.1
C67 C66 H66A 109.1
C67 C66 H66B 109.1
H66A C66 H66B 107.8
C79 C80 H80A 109.5
C79 C80 H80B 109.5
C79 C80 H80C 109.5
H80A C80 H80B 109.5
H80A C80 H80C 109.5
H80B C80 H80C 109.5
N14 C56 C55 109.5(3)
N15 C56 N14 127.8(3)
N15 C56 C55 122.7(3)
N3 C16 C15 109.7(3)
N4 C16 N3 128.0(3)
N4 C16 C15 122.4(3)
N14 C49 C50 109.6(3)
N13 C49 N14 127.8(3)
N13 C49 C50 122.6(3)
N16 C64 C63 109.3(3)
N9 C64 N16 128.2(3)
N9 C64 C63 122.5(3)
N10 C40 C39 110.0(3)
N11 C40 N10 127.6(3)
N11 C40 C39 122.4(3)
N12 C48 C47 109.3(3)
N13 C48 N12 128.4(3)
N13 C48 C47 122.3(3)
N1 C1 C2 109.8(3)
N8 C1 N1 128.1(3)
N8 C1 C2 122.1(3)
C39 C34 C33 106.5(3)
C35 C34 C33 132.2(3)
C35 C34 C39 121.3(3)
C18 C19 H19 121.3
C20 C19 C18 117.4(3)
C20 C19 H19 121.3
C63 C58 C57 106.7(3)
C63 C58 C59 121.7(3)
C59 C58 C57 131.6(3)
C15 C14 H14 121.3
C13 C14 C15 117.4(3)
C13 C14 H14 121.3
N8 C32 N7 128.3(3)
N8 C32 C31 121.5(3)
N7 C32 C31 110.1(3)
C47 C46 H46 121.4
C45 C46 C47 117.2(3)
C45 C46 H46 121.4
C50 C55 C56 106.5(3)
C50 C55 C54 121.8(3)
C54 C55 C56 131.6(3)
C38 C37 C36 121.4(4)
C38 C37 H37 119.3
C36 C37 H37 119.3
C53 C54 C55 116.7(4)
C53 C54 H54 121.7
C55 C54 H54 121.7
C60 C59 C58 117.0(4)
C60 C59 H59 121.5
C58 C59 H59 121.5
C11 C12 C13 121.3(3)
C11 C12 H12 119.4
C13 C12 H12 119.4
C81 C82 H82A 108.5
C81 C82 H82B 108.5
H82A C82 H82B 107.5
C83 C82 C81 115.3(4)
C83 C82 H82A 108.5
C83 C82 H82B 108.5
C26 C27 H27 121.5
C28 C27 C26 117.0(4)
C28 C27 H27 121.5
Si4 C85 H85A 108.3
Si4 C85 H85B 108.3
C86 C85 Si4 116.0(3)
C86 C85 H85A 108.3
C86 C85 H85B 108.3
H85A C85 H85B 107.4
Si4 C77 H77A 108.1
Si4 C77 H77B 108.1
C78 C77 Si4 116.9(3)
C78 C77 H77A 108.1
C78 C77 H77B 108.1
H77A C77 H77B 107.3
C30 C29 H29 119.5
C30 C29 C28 121.1(4)
C28 C29 H29 119.5
C84 C83 H83A 108.9
C84 C83 H83B 108.9
C82 C83 C84 113.3(4)
C82 C83 H83A 108.9
C82 C83 H83B 108.9
H83A C83 H83B 107.7
C27 C28 C29 121.8(4)
C27 C28 H28 119.1
C29 C28 H28 119.1
C71 C72 H72A 109.5
C71 C72 H72B 109.5
C71 C72 H72C 109.5
H72A C72 H72B 109.5
H72A C72 H72C 109.5
H72B C72 H72C 109.5
Si08 C176 H17O 108.3
Si08 C176 H17P 108.3
C182 C176 Si08 115.9(4)
C182 C176 H17O 108.3
C182 C176 H17P 108.3
H17O C176 H17P 107.4
H16O C169 H16P 109.5
H16O C169 H16Q 109.5
H16P C169 H16Q 109.5
C168 C169 H16O 109.5
C168 C169 H16P 109.5
C168 C169 H16Q 109.5
C169 C168 H16R 109.3
C169 C168 H16S 109.3
H16R C168 H16S 108.0
C167 C168 C169 111.5(6)
C167 C168 H16R 109.3
C167 C168 H16S 109.3
C168 C167 H16T 109.1
C168 C167 H16U 109.1
C168 C167 C166 112.7(5)
H16T C167 H16U 107.8
C166 C167 H16T 109.1
C166 C167 H16U 109.1
C167 C166 H16V 108.2
C167 C166 H16W 108.2
C167 C166 Si8 116.4(5)
H16V C166 H16W 107.3
Si8 C166 H16V 108.2
Si8 C166 H16W 108.2
O6 Si8 C166 108.0(3)
O6 Si8 C174 111.7(3)
O6 Si8 C183 109.3(3)
C174 Si8 C166 108.5(4)
C174 Si8 C183 110.5(4)
C183 Si8 C166 108.8(3)
Si8 C174 H17Q 108.0
Si8 C174 H17R 108.0
H17Q C174 H17R 107.3
C175 C174 Si8 117.1(5)
C175 C174 H17Q 108.0
C175 C174 H17R 108.0
C174 C175 H17S 109.1
C174 C175 H17T 109.1
H17S C175 H17T 107.9
C181 C175 C174 112.3(6)
C181 C175 H17S 109.1
C181 C175 H17T 109.1
C175 C181 H18L 109.0
C175 C181 H18M 109.0
C175 C181 C180 112.9(6)
H18L C181 H18M 107.8
C180 C181 H18L 109.0
C180 C181 H18M 109.0
C181 C180 H18N 109.5
C181 C180 H18O 109.5
C181 C180 H18P 109.5
H18N C180 H18O 109.5
H18N C180 H18P 109.5
H18O C180 H18P 109.5
Si8 C183 H18Q 108.3
Si8 C183 H18R 108.3
H18Q C183 H18R 107.4
C184 C183 Si8 115.9(4)
C184 C183 H18Q 108.3
C184 C183 H18R 108.3
C183 C184 H18S 108.8
C183 C184 H18T 108.8
H18S C184 H18T 107.7
C188 C184 C183 113.9(5)
C188 C184 H18S 108.8
C188 C184 H18T 108.8
C184 C188 H18U 108.9
C184 C188 H18V 108.9
C184 C188 C190 113.2(6)
H18U C188 H18V 107.7
C190 C188 H18U 108.9
C190 C188 H18V 108.9
C188 C190 H19A 109.5
C188 C190 H19B 109.5
C188 C190 H19C 109.5
H19A C190 H19B 109.5
H19A C190 H19C 109.5
H19B C190 H19C 109.5

loop_
_geom_bond_atom_site_label_1
_geom_bond_atom_site_label_2
_geom_bond_distance
Si7 O6 1.683(2)
Si7 O5 1.659(2)
Si7 N32 1.929(3)
Si7 N26 1.928(3)
Si7 N30 1.928(3)
Si7 N28 1.930(3)
Si6 O4 1.686(2)
Si6 O5 1.665(2)
Si6 N22 1.924(3)
Si6 N20 1.922(3)
Si6 N18 1.931(3)
Si6 N24 1.930(3)
Si5 O4 1.615(2)
Si5 C158 1.882(4)
Si5 C154 1.861(4)
Si5 C162 1.880(4)
Si08 O6 1.581(3)
Si08 C185 1.868(4)
Si08 C173 1.876(4)
Si08 C176 1.873(4)
O6 Si8 1.615(3)
N32 C146 1.368(4)
N32 C153 1.384(4)
N22 C112 1.378(4)
N22 C105 1.380(4)
N20 C104 1.379(4)
N20 C97 1.375(4)
N26 C121 1.367(4)
N26 C128 1.379(4)
N18 C89 1.379(4)
N18 C96 1.373(4)
N24 C120 1.377(4)
N24 C113 1.367(4)
N30 C138 1.375(4)
N30 C145 1.378(4)
N28 C129 1.373(4)
N28 C137 1.374(4)
N17 C120 1.318(4)
N17 C89 1.318(4)
N25 C121 1.325(4)
N25 C153 1.321(4)
N31 C146 1.321(4)
N31 C145 1.320(4)
N27 C129 1.326(4)
N27 C128 1.314(4)
N19 C97 1.319(4)
N19 C96 1.323(4)
N21 C104 1.322(4)
N21 C105 1.321(4)
N29 C138 1.321(4)
N29 C137 1.321(4)
N23 C112 1.323(4)
N23 C113 1.325(5)
C120 C119 1.455(5)
C129 C130 1.453(5)
C104 C103 1.446(5)
C121 C122 1.450(5)
C95 C96 1.453(5)
C95 C94 1.391(5)
C95 C90 1.383(5)
C138 C139 1.450(5)
C146 C147 1.455(5)
C89 C90 1.449(5)
C112 C111 1.441(5)
C145 C144 1.453(5)
C147 C152 1.389(5)
C147 C148 1.390(5)
C122 C127 1.382(5)
C122 C123 1.395(5)
C153 C152 1.447(5)
C139 C144 1.379(5)
C139 C140 1.403(5)
C105 C106 1.448(5)
C144 C143 1.386(5)
C113 C114 1.452(5)
C119 C114 1.386(5)
C119 C118 1.395(5)
C97 C98 1.456(5)
C137 C136 1.450(5)
C98 C103 1.383(5)
C98 C99 1.390(5)
C103 C102 1.392(5)
C130 C136 1.388(5)
C130 C131 1.391(5)
C114 C115 1.390(5)
C106 C111 1.388(5)
C106 C107 1.387(5)
C99 H99 0.9500
C99 C100 1.384(5)
C127 C128 1.447(5)
C127 C126 1.398(5)
C136 C134 1.393(5)
C152 C151 1.399(5)
C111 C110 1.391(5)
C100 H100 0.9500
C100 C101 1.394(5)
C124 H124 0.9500
C124 C125 1.385(5)
C124 C123 1.390(5)
C107 H107 0.9500
C107 C108 1.387(5)
C118 H118 0.9500
C118 C117 1.381(5)
C131 H131 0.9500
C131 C132 1.375(5)
C115 H115 0.9500
C115 C116 1.386(5)
C143 H143 0.9500
C143 C142 1.380(5)
C151 H151 0.9500
C151 C150 1.378(6)
C102 H102 0.9500
C102 C101 1.379(5)
C125 H125 0.9500
C125 C126 1.387(5)
C92 H92 0.9500
C92 C93 1.394(6)
C92 C91 1.369(5)
C134 H134 0.9500
C134 C133 1.377(5)
C158 H15A 0.9900
C158 H15B 0.9900
C158 C159 1.530(5)
C94 H94 0.9500
C94 C93 1.385(5)
C154 H15C 0.9900
C154 H15D 0.9900
C154 C155 1.518(5)
C108 H108 0.9500
C108 C109 1.386(6)
C116 H116 0.9500
C116 C117 1.390(6)
C149 H149 0.9500
C149 C150 1.385(6)
C149 C148 1.385(5)
C162 H16A 0.9900
C162 H16B 0.9900
C162 C163 1.513(5)
C163 H16C 0.9900
C163 H16D 0.9900
C163 C164 1.504(6)
C93 H93 0.9500
C142 H142 0.9500
C142 C141 1.396(6)
C155 H15E 0.9900
C155 H15F 0.9900
C155 C156 1.521(5)
C133 H133 0.9500
C133 C132 1.389(6)
C141 H141 0.9500
C141 C140 1.376(5)
C101 H101 0.9500
C150 H150 0.9500
C160 H16E 0.9900
C160 H16F 0.9900
C160 C161 1.478(6)
C160 C159 1.505(6)
C161 H16G 0.9800
C161 H16H 0.9800
C161 H16I 0.9800
C157 H15G 0.9800
C157 H15H 0.9800
C157 H15I 0.9800
C157 C156 1.504(6)
C172 H17A 0.9900
C172 H17B 0.9900
C172 C171 1.528(5)
C172 C173 1.546(5)
C171 H17C 0.9900
C171 H17D 0.9900
C171 C170 1.534(5)
C165 H16J 0.9800
C165 H16K 0.9800
C165 H16L 0.9800
C165 C164 1.485(6)
C189 H18A 0.9800
C189 H18B 0.9800
C189 H18C 0.9800
C189 C187 1.536(5)
C182 H18D 0.9900
C182 H18E 0.9900
C182 C178 1.538(5)
C182 C176 1.535(5)
C90 C91 1.394(5)
C126 H126 0.9500
C91 H91 0.9500
C123 H123 0.9500
C148 H148 0.9500
C117 H117 0.9500
C109 H109 0.9500
C109 C110 1.379(6)
C110 H110 0.9500
C140 H140 0.9500
C132 H132 0.9500
C159 H15J 0.9900
C159 H15K 0.9900
C164 H16M 0.9900
C164 H16N 0.9900
C156 H15L 0.9900
C156 H15M 0.9900
C170 H17E 0.9800
C170 H17F 0.9800
C170 H17G 0.9800
C186 H18F 0.9900
C186 H18G 0.9900
C186 C185 1.537(4)
C186 C187 1.536(5)
C185 H18H 0.9900
C185 H18I 0.9900
C178 H17H 0.9900
C178 H17I 0.9900
C178 C179 1.536(5)
C173 H17J 0.9900
C173 H17K 0.9900
C187 H18J 0.9900
C187 H18K 0.9900
C179 H17L 0.9800
C179 H17M 0.9800
C179 H17N 0.9800
Si3 O3 1.680(2)
Si3 O2 1.663(2)
Si3 N12 1.929(3)
Si3 N16 1.932(3)
Si3 N14 1.928(3)
Si3 N10 1.929(3)
Si2 O1 1.681(3)
Si2 O2 1.657(2)
Si2 N3 1.924(3)
Si2 N1 1.928(3)
Si2 N5 1.924(3)
Si2 N7 1.928(3)
Si4 O3 1.616(2)
Si4 C81 1.859(4)
Si4 C85 1.900(4)
Si4 C77 1.871(4)
Si1 O1 1.608(3)
Si1 C69 1.865(4)
Si1 C05J 1.843(5)
Si1 C65 1.940(5)
N12 C41 1.375(4)
N12 C48 1.378(4)
N3 C9 1.372(4)
N3 C16 1.371(4)
N16 C57 1.372(4)
N16 C64 1.372(4)
N1 C8 1.369(4)
N1 C1 1.372(4)
N14 C56 1.375(4)
N14 C49 1.381(4)
N10 C33 1.382(4)
N10 C40 1.370(4)
N5 C17 1.380(4)
N5 C24 1.373(4)
N2 C9 1.330(4)
N2 C8 1.324(4)
N9 C33 1.323(4)
N9 C64 1.321(4)
N4 C17 1.323(4)
N4 C16 1.323(4)
N8 C1 1.326(5)
N8 C32 1.323(5)
N7 C25 1.377(4)
N7 C32 1.369(4)
N11 C41 1.318(4)
N11 C40 1.328(4)
N13 C49 1.324(4)
N13 C48 1.316(4)
N6 C24 1.325(4)
N6 C25 1.319(4)
N15 C57 1.323(4)
N15 C56 1.319(4)
C17 C18 1.451(5)
C57 C58 1.453(5)
C18 C23 1.389(5)
C18 C19 1.387(5)
C15 C10 1.392(5)
C15 C16 1.451(5)
C15 C14 1.394(5)
C10 C9 1.441(5)
C10 C11 1.397(5)
C7 C2 1.385(5)
C7 C8 1.459(5)
C7 C6 1.385(5)
C41 C42 1.454(5)
C33 C34 1.452(5)
C24 C23 1.454(5)
C47 C42 1.386(5)
C47 C48 1.455(5)
C47 C46 1.392(5)
C39 C38 1.392(5)
C39 C40 1.444(5)
C39 C34 1.392(5)
C25 C26 1.452(5)
C23 C22 1.384(5)
C2 C3 1.393(5)
C2 C1 1.440(5)
C42 C43 1.390(5)
C63 C62 1.395(5)
C63 C64 1.452(5)
C63 C58 1.384(5)
C50 C51 1.395(5)
C50 C49 1.445(5)
C50 C55 1.387(5)
C43 H43 0.9500
C43 C44 1.388(5)
C26 C31 1.397(5)
C26 C27 1.384(5)
C45 H45 0.9500
C45 C44 1.394(5)
C45 C46 1.372(5)
C31 C30 1.383(5)
C31 C32 1.453(5)
C11 H11 0.9500
C11 C12 1.381(5)
C6 H6 0.9500
C6 C5 1.391(5)
C38 H38 0.9500
C38 C37 1.377(5)
C20 H20 0.9500
C20 C21 1.389(5)
C20 C19 1.379(5)
C22 H22 0.9500
C22 C21 1.381(5)
C51 H51 0.9500
C51 C52 1.377(5)
C13 H13 0.9500
C13 C14 1.374(5)
C13 C12 1.397(5)
C21 H21 0.9500
C44 H44 0.9500
C3 H3 0.9500
C3 C4 1.369(6)
C35 H35 0.9500
C35 C36 1.386(5)
C35 C34 1.387(5)
C60 H60 0.9500
C60 C61 1.401(6)
C60 C59 1.389(5)
C62 H62 0.9500
C62 C61 1.379(5)
C30 H30 0.9500
C30 C29 1.376(6)
C5 H5 0.9500
C5 C4 1.395(6)
C53 H53 0.9500
C53 C52 1.393(6)
C53 C54 1.389(5)
C52 H52 0.9500
C36 H36 0.9500
C36 C37 1.399(6)
C61 H61 0.9500
C78 H78A 0.9900
C78 H78B 0.9900
C78 C79 1.522(6)
C78 C77 1.508(6)
C4 H4 0.9500
C81 H81A 0.9900
C81 H81B 0.9900
C81 C82 1.513(6)
C69 H69A 0.9900
C69 H69B 0.9900
C69 C70 1.532(7)
C84 H84A 0.9800
C84 H84B 0.9800
C84 H84C 0.9800
C84 C83 1.548(6)
C86 H86A 0.9900
C86 H86B 0.9900
C86 C87 1.521(6)
C86 C85 1.502(6)
C74 H74A 0.9900
C74 H74B 0.9900
C74 C05J 1.499(7)
C74 C75 1.510(7)
C05J H05Z 0.9900
C05J H 0.9900
C79 H79A 0.9900
C79 H79B 0.9900
C79 C80 1.478(7)
C65 H65A 0.9900
C65 H65B 0.9900
C65 C66 1.448(7)
C87 H87A 0.9900
C87 H87B 0.9900
C87 C88 1.504(7)
C68 H68A 0.9800
C68 H68B 0.9800
C68 H68C 0.9800
C68 C67 1.465(7)
C88 H88A 0.9800
C88 H88B 0.9800
C88 H88C 0.9800
C70 H70A 0.9900
C70 H70B 0.9900
C70 C71 1.462(7)
C71 H71A 0.9900
C71 H71B 0.9900
C71 C72 1.509(7)
C76 H76A 0.9800
C76 H76B 0.9800
C76 H76C 0.9800
C76 C75 1.492(7)
C67 H67A 0.9900
C67 H67B 0.9900
C67 C66 1.517(7)
C75 H75A 0.9900
C75 H75B 0.9900
C66 H66A 0.9900
C66 H66B 0.9900
C80 H80A 0.9800
C80 H80B 0.9800
C80 H80C 0.9800
C56 C55 1.455(5)
C19 H19 0.9500
C58 C59 1.392(5)
C14 H14 0.9500
C46 H46 0.9500
C55 C54 1.389(5)
C37 H37 0.9500
C54 H54 0.9500
C59 H59 0.9500
C12 H12 0.9500
C82 H82A 0.9900
C82 H82B 0.9900
C82 C83 1.484(6)
C27 H27 0.9500
C27 C28 1.380(6)
C85 H85A 0.9900
C85 H85B 0.9900
C77 H77A 0.9900
C77 H77B 0.9900
C29 H29 0.9500
C29 C28 1.399(6)
C83 H83A 0.9900
C83 H83B 0.9900
C28 H28 0.9500
C72 H72A 0.9800
C72 H72B 0.9800
C72 H72C 0.9800
C176 H17O 0.9900
C176 H17P 0.9900
C169 H16O 0.9800
C169 H16P 0.9800
C169 H16Q 0.9800
C169 C168 1.535(5)
C168 H16R 0.9900
C168 H16S 0.9900
C168 C167 1.533(5)
C167 H16T 0.9900
C167 H16U 0.9900
C167 C166 1.538(5)
C166 H16V 0.9900
C166 H16W 0.9900
C166 Si8 1.881(4)
Si8 C174 1.870(4)
Si8 C183 1.876(4)
C174 H17Q 0.9900
C174 H17R 0.9900
C174 C175 1.537(5)
C175 H17S 0.9900
C175 H17T 0.9900
C175 C181 1.534(5)
C181 H18L 0.9900
C181 H18M 0.9900
C181 C180 1.536(5)
C180 H18N 0.9800
C180 H18O 0.9800
C180 H18P 0.9800
C183 H18Q 0.9900
C183 H18R 0.9900
C183 C184 1.538(5)
C184 H18S 0.9900
C184 H18T 0.9900
C184 C188 1.532(5)
C188 H18U 0.9900
C188 H18V 0.9900
C188 C190 1.534(5)
C190 H19A 0.9800
C190 H19B 0.9800
C190 H19C 0.9800
